data_4517707
loop_
_publ_author_name
'Jung, Hyuk-Joon'
'Yu, Insun'
'Nyamayaro, Kudzanai'
'Mehrkhodavandi, Parisa'

_publ_section_title
;
 Indium-Catalyzed Block Copolymerization of Lactide and Methyl
 Methacrylate by Sequential Addition
;
_journal_name_full 'ACS Catalysis'
_journal_page_first 6488
_journal_page_last 6496
_journal_paper_doi 10.1021/acscatal.0c01365
_journal_year 2020
_chemical_formula_moiety 'C31 H59 In N2 O Si2'
_chemical_formula_sum 'C31 H59 In N2 O Si2'
_chemical_formula_weight 646.80
_space_group_crystal_system monoclinic
_space_group_IT_number 14
_space_group_name_Hall '-P 2yn'
_space_group_name_H-M_alt 'P 1 21/n 1'
_atom_sites_solution_hydrogens geom
_audit_creation_date 2020-03-06
_audit_creation_method
;
Olex2 1.2
(compiled 2018.05.29 svn.r3508 for OlexSys, GUI svn.r5506)
;
_cell_angle_alpha 90
_cell_angle_beta 97.103(2)
_cell_angle_gamma 90
_cell_formula_units_Z 16
_cell_length_a 16.279(3)
_cell_length_b 23.517(4)
_cell_length_c 37.715(6)
_cell_measurement_reflns_used 9842
_cell_measurement_temperature 273.15
_cell_measurement_theta_max 27.366
_cell_measurement_theta_min 2.33
_cell_volume 14328(4)
_computing_cell_refinement 'SAINT V8.38A (Bruker AXS, 2016)'
_computing_data_reduction 'SAINT V8.38A (Bruker AXS, 2016)'
_computing_molecular_graphics 'Olex2 (Dolomanov et al., 2009)'
_computing_publication_material 'Olex2 (Dolomanov et al., 2009)'
_computing_structure_refinement 'ShelXL (Sheldrick, 2015)'
_computing_structure_solution 'SHELXT 2014/5 (Sheldrick, 2014)'
_diffrn_ambient_temperature 273.15
_diffrn_detector 'Bruker APEX2 area detector'
_diffrn_detector_area_resol_mean 7.9
_diffrn_detector_type 'CCD area detector'
_diffrn_measured_fraction_theta_full 0.996
_diffrn_measured_fraction_theta_max 0.899
_diffrn_measurement_device 'three-circle diffractometer'
_diffrn_measurement_device_type 'Bruker APEX-II CCD'
_diffrn_measurement_method '\f and \w scans'
_diffrn_radiation_monochromator 'mirror optics'
_diffrn_radiation_probe x-ray
_diffrn_radiation_type MoK\a
_diffrn_radiation_wavelength 0.71073
_diffrn_reflns_av_R_equivalents 0.0880
_diffrn_reflns_av_unetI/netI 0.0846
_diffrn_reflns_Laue_measured_fraction_full 0.996
_diffrn_reflns_Laue_measured_fraction_max 0.899
_diffrn_reflns_limit_h_max 21
_diffrn_reflns_limit_h_min -20
_diffrn_reflns_limit_k_max 29
_diffrn_reflns_limit_k_min -30
_diffrn_reflns_limit_l_max 48
_diffrn_reflns_limit_l_min -49
_diffrn_reflns_number 143702
_diffrn_reflns_point_group_measured_fraction_full 0.996
_diffrn_reflns_point_group_measured_fraction_max 0.899
_diffrn_reflns_theta_full 25.242
_diffrn_reflns_theta_max 28.166
_diffrn_reflns_theta_min 1.023
_diffrn_source 'microfocus sealed X-ray tube'
_diffrn_source_type 'Incoatec I\ms'
_diffrn_standards_number 0
_exptl_absorpt_coefficient_mu 0.750
_exptl_absorpt_correction_T_max 0.7456
_exptl_absorpt_correction_T_min 0.5586
_exptl_absorpt_correction_type multi-scan
_exptl_absorpt_process_details
'SADABS-2016/2 (Bruker,2016/2) was used for absorption correction. wR2(int) was 0.0811 before and 0.0665 after correction. The Ratio of minimum to maximum transmission is 0.7492. The \l/2 correction factor is Not present.'
_exptl_crystal_colour colourless
_exptl_crystal_colour_primary colourless
_exptl_crystal_density_diffrn 1.199
_exptl_crystal_description prism
_exptl_crystal_F_000 5504
_exptl_crystal_size_max 0.13
_exptl_crystal_size_mid 0.11
_exptl_crystal_size_min 0.019
_refine_diff_density_max 0.991
_refine_diff_density_min -1.261
_refine_diff_density_rms 0.110
_refine_ls_extinction_method none
_refine_ls_goodness_of_fit_ref 1.022
_refine_ls_hydrogen_treatment constr
_refine_ls_matrix_type full
_refine_ls_number_parameters 1389
_refine_ls_number_reflns 31616
_refine_ls_number_restraints 0
_refine_ls_restrained_S_all 1.022
_refine_ls_R_factor_all 0.0952
_refine_ls_R_factor_gt 0.0524
_refine_ls_shift/su_max 0.004
_refine_ls_shift/su_mean 0.000
_refine_ls_structure_factor_coef Fsqd
_refine_ls_weighting_details 'w=1/[\s^2^(Fo^2^)+(0.0227P)^2^+18.1805P] where P=(Fo^2^+2Fc^2^)/3'
_refine_ls_weighting_scheme calc
_refine_ls_wR_factor_gt 0.0859
_refine_ls_wR_factor_ref 0.0981
_reflns_Friedel_coverage 0.000
_reflns_number_gt 21465
_reflns_number_total 31616
_reflns_threshold_expression 'I > 2\s(I)'
_cod_data_source_file cs0c01365_si_002.cif
_cod_data_source_block pm203(complex2)
_cod_depositor_comments 'Adding full bibliography for 4517706--4517710.cif.'
_cod_database_code 4517707
_shelx_shelxl_version_number 2017/1
_shelx_space_group_comment
;
The symmetry employed for this shelxl refinement is uniquely defined
by the following loop, which should always be used as a source of
symmetry information in preference to the above space-group names.
They are only intended as comments.
;
_shelx_estimated_absorpt_t_max 0.986
_shelx_estimated_absorpt_t_min 0.909
_olex2_refinement_description
;
1. Fixed Uiso
 At 1.2 times of:
  All C(H) groups, All C(H,H) groups
 At 1.5 times of:
  All C(H,H,H) groups
2.a Ternary CH refined with riding coordinates:
 C1A(H1A), C2A(H2A), C1C(H1C), C2C(H2C), C1D(H1D), C2D(H2D), C1B(H1B), C2B(H2B)
2.b Secondary CH2 refined with riding coordinates:
 C3A(H3AA,H3AB), C4A(H4AA,H4AB), C5A(H5AA,H5AB), C6A(H6AA,H6AB), C24A(H24A,
 H24B), C25A(H25A,H25B), C3C(H3CA,H3CB), C4C(H4CA,H4CB), C5C(H5CA,H5CB),
 C6C(H6CA,H6CB), C24C(H24C,H24D), C25C(H25C,H25D), C3D(H3DA,H3DB), C4D(H4DA,
 H4DB), C5D(H5DA,H5DB), C6D(H6DA,H6DB), C24D(H24E,H24F), C25D(H25E,H25F),
 C3B(H3BA,H3BB), C4B(H4BA,H4BB), C5B(H5BA,H5BB), C6B(H6BA,H6BB), C24B(H24G,
 H24H), C25B(H25G,H25H)
2.c Aromatic/amide H refined with riding coordinates:
 C7A(H7A), C10A(H10A), C12A(H12A), C7C(H7C), C10C(H10C), C12C(H12C), C7D(H7D),
 C10D(H10D), C12D(H12D), C7B(H7B), C10B(H10B), C12B(H12B)
2.d Idealised Me refined as rotating group:
 C16A(H16A,H16B,H16C), C17A(H17A,H17B,H17C), C18A(H18A,H18B,H18C), C19A(H19A,
 H19B,H19C), C20A(H20A,H20B,H20C), C21A(H21A,H21B,H21C), C22A(H22A,H22B,H22C),
 C23A(H23A,H23B,H23C), C26A(H26A,H26B,H26C), C27A(H27A,H27B,H27C), C28A(H28A,
 H28B,H28C), C29A(H29A,H29B,H29C), C30A(H30A,H30B,H30C), C31A(H31A,H31B,H31C),
 C16C(H16D,H16E,H16F), C17C(H17D,H17E,H17F), C18C(H18D,H18E,H18F), C19C(H19D,
 H19E,H19F), C20C(H20D,H20E,H20F), C21C(H21D,H21E,H21F), C22C(H22D,H22E,H22F),
 C23C(H23D,H23E,H23F), C26C(H26D,H26E,H26F), C27C(H27D,H27E,H27F), C28C(H28D,
 H28E,H28F), C29C(H29D,H29E,H29F), C30C(H30D,H30E,H30F), C31C(H31D,H31E,H31F),
 C16D(H16G,H16H,H16I), C17D(H17G,H17H,H17I), C18D(H18G,H18H,H18I), C19D(H19G,
 H19H,H19I), C20D(H20G,H20H,H20I), C21D(H21G,H21H,H21I), C22D(H22G,H22H,H22I),
 C23D(H23G,H23H,H23I), C26D(H26G,H26H,H26I), C27D(H27G,H27H,H27I), C28D(H28G,
 H28H,H28I), C29D(H29G,H29H,H29I), C30D(H30G,H30H,H30I), C31D(H31G,H31H,H31I),
 C16B(H16J,H16K,H16L), C17B(H17J,H17K,H17L), C18B(H18J,H18K,H18L), C19B(H19J,
 H19K,H19L), C20B(H20J,H20K,H20L), C21B(H21J,H21K,H21L), C22B(H22J,H22K,H22L),
 C23B(H23J,H23K,H23L), C26B(H26J,H26K,H26L), C27B(H27J,H27K,H27L), C28B(H28J,
 H28K,H28L), C29B(H29J,H29K,H29L), C30B(H30J,H30K,H30L), C31B(H31J,H31K,H31L)
;
_olex2_submission_special_instructions 'No special instructions were received'

loop_
_space_group_symop_operation_xyz
'x, y, z'
'-x+1/2, y+1/2, -z+1/2'
'-x, -y, -z'
'x-1/2, -y-1/2, z-1/2'

loop_
_atom_site_label
_atom_site_type_symbol
_atom_site_fract_x
_atom_site_fract_y
_atom_site_fract_z
_atom_site_U_iso_or_equiv
_atom_site_adp_type
_atom_site_occupancy
_atom_site_site_symmetry_order
_atom_site_calc_flag
_atom_site_refinement_flags_posn
_atom_site_refinement_flags_adp
_atom_site_refinement_flags_occupancy
_atom_site_disorder_assembly
_atom_site_disorder_group
In1A In 0.94608(2) 0.54205(2) 0.87787(2) 0.01351(6) Uani 1 1 d . . . . .
Si1A Si 0.88151(6) 0.59476(5) 0.79452(3) 0.0181(2) Uani 1 1 d . . . . .
Si2A Si 1.14385(6) 0.59732(5) 0.90603(3) 0.0201(2) Uani 1 1 d . . . . .
O1A O 0.91622(15) 0.61271(11) 0.91201(7) 0.0171(6) Uani 1 1 d . . . . .
N1A N 0.92024(18) 0.49345(13) 0.92667(8) 0.0139(7) Uani 1 1 d . . . . .
N2A N 0.94298(18) 0.43463(13) 0.86473(8) 0.0167(7) Uani 1 1 d . . . . .
C1A C 0.9456(2) 0.43287(16) 0.93050(10) 0.0157(8) Uani 1 1 d . . . . .
H1A H 0.895652 0.409742 0.930797 0.019 Uiso 1 1 calc R . . . .
C2A C 0.9891(2) 0.41390(16) 0.89877(9) 0.0169(8) Uani 1 1 d . . . . .
H2A H 1.042683 0.433384 0.901312 0.020 Uiso 1 1 calc R . . . .
C3A C 1.0082(3) 0.35020(17) 0.90169(11) 0.0277(10) Uani 1 1 d . . . . .
H3AA H 1.035910 0.338261 0.881594 0.033 Uiso 1 1 calc R . . . .
H3AB H 0.957067 0.328882 0.901079 0.033 Uiso 1 1 calc R . . . .
C4A C 1.0638(3) 0.33800(18) 0.93669(11) 0.0290(10) Uani 1 1 d . . . . .
H4AA H 1.073808 0.297409 0.938814 0.035 Uiso 1 1 calc R . . . .
H4AB H 1.116697 0.356773 0.936255 0.035 Uiso 1 1 calc R . . . .
C5A C 1.0244(3) 0.35865(17) 0.96894(11) 0.0277(10) Uani 1 1 d . . . . .
H5AA H 1.062433 0.352564 0.990495 0.033 Uiso 1 1 calc R . . . .
H5AB H 0.974530 0.336901 0.970963 0.033 Uiso 1 1 calc R . . . .
C6A C 1.0028(3) 0.42175(17) 0.96536(10) 0.0224(9) Uani 1 1 d . . . . .
H6AA H 1.053125 0.443837 0.965480 0.027 Uiso 1 1 calc R . . . .
H6AB H 0.975434 0.433688 0.985555 0.027 Uiso 1 1 calc R . . . .
C7A C 0.8727(2) 0.51103(16) 0.94953(10) 0.0164(8) Uani 1 1 d . . . . .
H7A H 0.856931 0.483467 0.965036 0.020 Uiso 1 1 calc R . . . .
C8A C 0.8652(2) 0.61613(16) 0.93594(9) 0.0143(8) Uani 1 1 d . . . . .
C9A C 0.8336(2) 0.67009(16) 0.94614(9) 0.0146(8) Uani 1 1 d . . . . .
C10A C 0.7777(2) 0.67120(16) 0.97095(10) 0.0168(8) Uani 1 1 d . . . . .
H10A H 0.755563 0.706250 0.976161 0.020 Uiso 1 1 calc R . . . .
C11A C 0.7517(2) 0.62303(16) 0.98892(10) 0.0158(8) Uani 1 1 d . . . . .
C12A C 0.7857(2) 0.57180(17) 0.98053(10) 0.0178(9) Uani 1 1 d . . . . .
H12A H 0.772001 0.539153 0.992422 0.021 Uiso 1 1 calc R . . . .
C13A C 0.8408(2) 0.56729(16) 0.95431(9) 0.0142(8) Uani 1 1 d . . . . .
C14A C 0.8626(2) 0.72546(16) 0.92996(10) 0.0164(8) Uani 1 1 d . . . . .
C15A C 0.6861(2) 0.62762(17) 1.01504(10) 0.0198(9) Uani 1 1 d . . . . .
C16A C 0.9579(2) 0.72975(17) 0.93850(11) 0.0242(10) Uani 1 1 d . . . . .
H16A H 0.972655 0.733102 0.963856 0.036 Uiso 1 1 calc GR . . . .
H16B H 0.977205 0.762589 0.926871 0.036 Uiso 1 1 calc GR . . . .
H16C H 0.982964 0.696207 0.930069 0.036 Uiso 1 1 calc GR . . . .
C17A C 0.8361(3) 0.72611(17) 0.88937(10) 0.0245(10) Uani 1 1 d . . . . .
H17A H 0.862219 0.695170 0.878482 0.037 Uiso 1 1 calc GR . . . .
H17B H 0.852490 0.761444 0.879598 0.037 Uiso 1 1 calc GR . . . .
H17C H 0.777077 0.722116 0.884686 0.037 Uiso 1 1 calc GR . . . .
C18A C 0.8269(3) 0.77861(16) 0.94615(11) 0.0236(9) Uani 1 1 d . . . . .
H18A H 0.767618 0.777903 0.941422 0.035 Uiso 1 1 calc GR . . . .
H18B H 0.847601 0.812051 0.935657 0.035 Uiso 1 1 calc GR . . . .
H18C H 0.843240 0.779070 0.971498 0.035 Uiso 1 1 calc GR . . . .
C19A C 0.5998(2) 0.62100(18) 0.99353(11) 0.0267(10) Uani 1 1 d . . . . .
H19A H 0.592687 0.649296 0.975056 0.040 Uiso 1 1 calc GR . . . .
H19B H 0.558076 0.625753 1.009160 0.040 Uiso 1 1 calc GR . . . .
H19C H 0.595030 0.583831 0.982955 0.040 Uiso 1 1 calc GR . . . .
C20A C 0.6895(3) 0.68573(18) 1.03396(11) 0.0265(10) Uani 1 1 d . . . . .
H20A H 0.743540 0.691232 1.046862 0.040 Uiso 1 1 calc GR . . . .
H20B H 0.648762 0.686840 1.050303 0.040 Uiso 1 1 calc GR . . . .
H20C H 0.678354 0.715343 1.016510 0.040 Uiso 1 1 calc GR . . . .
C21A C 0.6972(3) 0.58071(18) 1.04343(11) 0.0286(10) Uani 1 1 d . . . . .
H21A H 0.688719 0.544269 1.032093 0.043 Uiso 1 1 calc GR . . . .
H21B H 0.657644 0.585903 1.060042 0.043 Uiso 1 1 calc GR . . . .
H21C H 0.752185 0.582560 1.055943 0.043 Uiso 1 1 calc GR . . . .
C22A C 0.8588(2) 0.41073(17) 0.85721(11) 0.0236(9) Uani 1 1 d . . . . .
H22A H 0.826909 0.421317 0.875953 0.035 Uiso 1 1 calc GR . . . .
H22B H 0.862046 0.370040 0.855943 0.035 Uiso 1 1 calc GR . . . .
H22C H 0.832638 0.425305 0.834839 0.035 Uiso 1 1 calc GR . . . .
C23A C 0.9890(2) 0.42298(18) 0.83423(10) 0.0238(10) Uani 1 1 d . . . . .
H23A H 0.961282 0.440678 0.813131 0.036 Uiso 1 1 calc GR . . . .
H23B H 0.991728 0.382662 0.830535 0.036 Uiso 1 1 calc GR . . . .
H23C H 1.044104 0.437999 0.839151 0.036 Uiso 1 1 calc GR . . . .
C24A C 1.0785(2) 0.54970(17) 0.87521(10) 0.0212(9) Uani 1 1 d . . . . .
H24A H 1.101770 0.511806 0.878338 0.025 Uiso 1 1 calc R . . . .
H24B H 1.085148 0.561474 0.851090 0.025 Uiso 1 1 calc R . . . .
C25A C 0.8481(2) 0.56031(17) 0.83451(9) 0.0177(8) Uani 1 1 d . . . . .
H25A H 0.820576 0.524886 0.827155 0.021 Uiso 1 1 calc R . . . .
H25B H 0.807576 0.584678 0.843722 0.021 Uiso 1 1 calc R . . . .
C26A C 1.2557(2) 0.57719(19) 0.90638(12) 0.0314(11) Uani 1 1 d . . . . .
H26A H 1.262880 0.537748 0.912567 0.047 Uiso 1 1 calc GR . . . .
H26B H 1.289272 0.599998 0.923633 0.047 Uiso 1 1 calc GR . . . .
H26C H 1.272141 0.583535 0.883114 0.047 Uiso 1 1 calc GR . . . .
C27A C 1.1163(3) 0.58954(19) 0.95248(10) 0.0315(11) Uani 1 1 d . . . . .
H27A H 1.058791 0.598364 0.952683 0.047 Uiso 1 1 calc GR . . . .
H27B H 1.149394 0.615115 0.968131 0.047 Uiso 1 1 calc GR . . . .
H27C H 1.126601 0.551148 0.960472 0.047 Uiso 1 1 calc GR . . . .
C28A C 1.1308(3) 0.67309(18) 0.89143(12) 0.0312(11) Uani 1 1 d . . . . .
H28A H 1.154033 0.678317 0.869484 0.047 Uiso 1 1 calc GR . . . .
H28B H 1.158608 0.697453 0.909496 0.047 Uiso 1 1 calc GR . . . .
H28C H 1.072912 0.682398 0.887825 0.047 Uiso 1 1 calc GR . . . .
C29A C 0.9471(3) 0.54736(19) 0.76970(11) 0.0355(11) Uani 1 1 d . . . . .
H29A H 0.995119 0.535688 0.785386 0.053 Uiso 1 1 calc GR . . . .
H29B H 0.964128 0.567657 0.749758 0.053 Uiso 1 1 calc GR . . . .
H29C H 0.915749 0.514449 0.761234 0.053 Uiso 1 1 calc GR . . . .
C30A C 0.9408(2) 0.66099(17) 0.80771(11) 0.0242(10) Uani 1 1 d . . . . .
H30A H 0.905966 0.687097 0.818506 0.036 Uiso 1 1 calc GR . . . .
H30B H 0.958816 0.678174 0.786912 0.036 Uiso 1 1 calc GR . . . .
H30C H 0.988152 0.651745 0.824510 0.036 Uiso 1 1 calc GR . . . .
C31A C 0.7899(3) 0.6154(2) 0.76243(12) 0.0368(12) Uani 1 1 d . . . . .
H31A H 0.752970 0.583504 0.758464 0.055 Uiso 1 1 calc GR . . . .
H31B H 0.807831 0.626717 0.740190 0.055 Uiso 1 1 calc GR . . . .
H31C H 0.761576 0.646432 0.772132 0.055 Uiso 1 1 calc GR . . . .
In1C In 0.45198(2) 0.54496(2) 0.62358(2) 0.01394(6) Uani 1 1 d . . . . .
Si1C Si 0.66227(6) 0.57467(5) 0.65518(3) 0.0195(2) Uani 1 1 d . . . . .
Si2C Si 0.35407(7) 0.61289(5) 0.54762(3) 0.0202(2) Uani 1 1 d . . . . .
O1C O 0.42825(15) 0.61349(11) 0.66043(6) 0.0169(6) Uani 1 1 d . . . . .
N1C N 0.42823(18) 0.49182(13) 0.67145(8) 0.0142(7) Uani 1 1 d . . . . .
N2C N 0.44842(18) 0.44112(13) 0.60587(8) 0.0165(7) Uani 1 1 d . . . . .
C1C C 0.4438(2) 0.42958(16) 0.67091(10) 0.0154(8) Uani 1 1 d . . . . .
H1C H 0.390412 0.409841 0.668041 0.018 Uiso 1 1 calc R . . . .
C2C C 0.4902(2) 0.41419(17) 0.63912(9) 0.0176(9) Uani 1 1 d . . . . .
H2C H 0.545138 0.431665 0.643817 0.021 Uiso 1 1 calc R . . . .
C3C C 0.5040(3) 0.35017(17) 0.63770(10) 0.0235(9) Uani 1 1 d . . . . .
H3CA H 0.451040 0.330817 0.634320 0.028 Uiso 1 1 calc R . . . .
H3CB H 0.533483 0.341051 0.617584 0.028 Uiso 1 1 calc R . . . .
C4C C 0.5538(3) 0.32975(18) 0.67211(11) 0.0270(10) Uani 1 1 d . . . . .
H4CA H 0.560563 0.288829 0.671079 0.032 Uiso 1 1 calc R . . . .
H4CB H 0.608412 0.346873 0.674390 0.032 Uiso 1 1 calc R . . . .
C5C C 0.5119(3) 0.34488(17) 0.70452(11) 0.0240(9) Uani 1 1 d . . . . .
H5CA H 0.547219 0.333839 0.726042 0.029 Uiso 1 1 calc R . . . .
H5CB H 0.460309 0.324059 0.703792 0.029 Uiso 1 1 calc R . . . .
C6C C 0.4946(2) 0.40856(16) 0.70557(10) 0.0189(9) Uani 1 1 d . . . . .
H6CA H 0.546657 0.429020 0.709220 0.023 Uiso 1 1 calc R . . . .
H6CB H 0.464482 0.416780 0.725631 0.023 Uiso 1 1 calc R . . . .
C7C C 0.3864(2) 0.50941(16) 0.69637(9) 0.0135(8) Uani 1 1 d . . . . .
H7C H 0.369580 0.480933 0.711002 0.016 Uiso 1 1 calc R . . . .
C8C C 0.3822(2) 0.61585(16) 0.68644(9) 0.0145(8) Uani 1 1 d . . . . .
C9C C 0.3510(2) 0.66950(16) 0.69774(10) 0.0150(8) Uani 1 1 d . . . . .
C10C C 0.3061(2) 0.66951(17) 0.72672(10) 0.0183(9) Uani 1 1 d . . . . .
H10C H 0.287612 0.704362 0.734268 0.022 Uiso 1 1 calc R . . . .
C11C C 0.2866(2) 0.62055(17) 0.74556(10) 0.0175(9) Uani 1 1 d . . . . .
C12C C 0.3144(2) 0.56998(16) 0.73426(10) 0.0154(8) Uani 1 1 d . . . . .
H12C H 0.302032 0.536911 0.746049 0.018 Uiso 1 1 calc R . . . .
C13C C 0.3618(2) 0.56577(16) 0.70500(9) 0.0135(8) Uani 1 1 d . . . . .
C14C C 0.3643(2) 0.72457(16) 0.67719(10) 0.0191(9) Uani 1 1 d . . . . .
C15C C 0.2353(2) 0.62689(17) 0.77691(10) 0.0213(9) Uani 1 1 d . . . . .
C16C C 0.3145(3) 0.72048(18) 0.63972(10) 0.0245(10) Uani 1 1 d . . . . .
H16D H 0.332055 0.687572 0.627600 0.037 Uiso 1 1 calc GR . . . .
H16E H 0.323955 0.753984 0.626258 0.037 Uiso 1 1 calc GR . . . .
H16F H 0.256614 0.717334 0.641991 0.037 Uiso 1 1 calc GR . . . .
C17C C 0.4566(2) 0.73397(17) 0.67364(11) 0.0256(10) Uani 1 1 d . . . . .
H17D H 0.488416 0.731227 0.696777 0.038 Uiso 1 1 calc GR . . . .
H17E H 0.463996 0.771000 0.663799 0.038 Uiso 1 1 calc GR . . . .
H17F H 0.474995 0.705531 0.658140 0.038 Uiso 1 1 calc GR . . . .
C18C C 0.3334(3) 0.77739(17) 0.69576(11) 0.0297(11) Uani 1 1 d . . . . .
H18D H 0.275725 0.772937 0.698181 0.045 Uiso 1 1 calc GR . . . .
H18E H 0.340842 0.810570 0.681678 0.045 Uiso 1 1 calc GR . . . .
H18F H 0.364339 0.781565 0.718979 0.045 Uiso 1 1 calc GR . . . .
C19C C 0.2823(3) 0.66345(19) 0.80668(11) 0.0291(10) Uani 1 1 d . . . . .
H19D H 0.330892 0.643488 0.817035 0.044 Uiso 1 1 calc GR . . . .
H19E H 0.247132 0.670857 0.824788 0.044 Uiso 1 1 calc GR . . . .
H19F H 0.298246 0.698796 0.796776 0.044 Uiso 1 1 calc GR . . . .
C20C C 0.1522(3) 0.6562(2) 0.76389(12) 0.0375(12) Uani 1 1 d . . . . .
H20D H 0.162586 0.692921 0.754262 0.056 Uiso 1 1 calc GR . . . .
H20E H 0.120611 0.660538 0.783594 0.056 Uiso 1 1 calc GR . . . .
H20F H 0.121670 0.633345 0.745702 0.056 Uiso 1 1 calc GR . . . .
C21C C 0.2176(3) 0.56916(19) 0.79330(12) 0.0380(12) Uani 1 1 d . . . . .
H21D H 0.187452 0.545578 0.775411 0.057 Uiso 1 1 calc GR . . . .
H21E H 0.185281 0.574751 0.812658 0.057 Uiso 1 1 calc GR . . . .
H21F H 0.268907 0.551019 0.802096 0.057 Uiso 1 1 calc GR . . . .
C22C C 0.3634(2) 0.42071(18) 0.59536(11) 0.0251(10) Uani 1 1 d . . . . .
H22D H 0.329345 0.430942 0.613409 0.038 Uiso 1 1 calc GR . . . .
H22E H 0.363808 0.380103 0.592777 0.038 Uiso 1 1 calc GR . . . .
H22F H 0.341573 0.437775 0.573047 0.038 Uiso 1 1 calc GR . . . .
C23C C 0.4968(2) 0.43257(18) 0.57558(10) 0.0244(10) Uani 1 1 d . . . . .
H23D H 0.475785 0.457083 0.556194 0.037 Uiso 1 1 calc GR . . . .
H23E H 0.492032 0.393682 0.567852 0.037 Uiso 1 1 calc GR . . . .
H23F H 0.553879 0.441398 0.583017 0.037 Uiso 1 1 calc GR . . . .
C24C C 0.5819(2) 0.55952(18) 0.61707(10) 0.0203(9) Uani 1 1 d . . . . .
H24C H 0.600352 0.526230 0.605096 0.024 Uiso 1 1 calc R . . . .
H24D H 0.582894 0.590992 0.600500 0.024 Uiso 1 1 calc R . . . .
C25C C 0.3424(2) 0.56762(17) 0.58685(10) 0.0188(9) Uani 1 1 d . . . . .
H25C H 0.316085 0.532491 0.578033 0.023 Uiso 1 1 calc R . . . .
H25D H 0.304078 0.586665 0.600670 0.023 Uiso 1 1 calc R . . . .
C26C C 0.7667(2) 0.58161(19) 0.63906(12) 0.0301(11) Uani 1 1 d . . . . .
H26D H 0.779024 0.547427 0.626851 0.045 Uiso 1 1 calc GR . . . .
H26E H 0.808139 0.587650 0.659117 0.045 Uiso 1 1 calc GR . . . .
H26F H 0.766147 0.613302 0.622987 0.045 Uiso 1 1 calc GR . . . .
C27C C 0.6390(3) 0.64226(18) 0.67739(11) 0.0296(10) Uani 1 1 d . . . . .
H27D H 0.637682 0.672930 0.660533 0.044 Uiso 1 1 calc GR . . . .
H27E H 0.681064 0.649476 0.697034 0.044 Uiso 1 1 calc GR . . . .
H27F H 0.586149 0.639295 0.686080 0.044 Uiso 1 1 calc GR . . . .
C28C C 0.6690(3) 0.51574(18) 0.68866(11) 0.0281(10) Uani 1 1 d . . . . .
H28D H 0.619783 0.515401 0.700317 0.042 Uiso 1 1 calc GR . . . .
H28E H 0.716412 0.521483 0.706097 0.042 Uiso 1 1 calc GR . . . .
H28F H 0.674156 0.480071 0.676760 0.042 Uiso 1 1 calc GR . . . .
C29C C 0.4349(3) 0.66865(18) 0.55832(12) 0.0301(10) Uani 1 1 d . . . . .
H29D H 0.422008 0.690719 0.578324 0.045 Uiso 1 1 calc GR . . . .
H29E H 0.436295 0.693051 0.537998 0.045 Uiso 1 1 calc GR . . . .
H29F H 0.487912 0.650863 0.564141 0.045 Uiso 1 1 calc GR . . . .
C30C C 0.3835(3) 0.5698(2) 0.50964(12) 0.0390(12) Uani 1 1 d . . . . .
H30D H 0.435125 0.550859 0.516851 0.059 Uiso 1 1 calc GR . . . .
H30E H 0.389211 0.594264 0.489732 0.059 Uiso 1 1 calc GR . . . .
H30F H 0.341292 0.541989 0.502795 0.059 Uiso 1 1 calc GR . . . .
C31C C 0.2533(3) 0.65023(19) 0.53310(11) 0.0297(10) Uani 1 1 d . . . . .
H31D H 0.210653 0.622536 0.526748 0.045 Uiso 1 1 calc GR . . . .
H31E H 0.259100 0.673858 0.512811 0.045 Uiso 1 1 calc GR . . . .
H31F H 0.238616 0.673332 0.552346 0.045 Uiso 1 1 calc GR . . . .
In02 In 0.05950(2) 0.44273(2) 0.62169(2) 0.01389(6) Uani 1 1 d . . . . .
Si1D Si 0.16468(6) 0.37452(5) 0.69521(3) 0.0169(2) Uani 1 1 d . . . . .
Si2D Si -0.14329(6) 0.39611(5) 0.60659(3) 0.0211(3) Uani 1 1 d . . . . .
O1D O 0.05654(15) 0.37603(11) 0.58030(6) 0.0178(6) Uani 1 1 d . . . . .
N1D N 0.08637(18) 0.49465(13) 0.57420(8) 0.0138(7) Uani 1 1 d . . . . .
N2D N 0.08231(18) 0.54762(13) 0.64009(8) 0.0160(7) Uani 1 1 d . . . . .
C1D C 0.0755(2) 0.55703(16) 0.57404(9) 0.0172(8) Uani 1 1 d . . . . .
H1D H 0.129722 0.574864 0.573590 0.021 Uiso 1 1 calc R . . . .
C2D C 0.0404(2) 0.57653(16) 0.60772(10) 0.0176(9) Uani 1 1 d . . . . .
H2D H -0.017496 0.564000 0.605155 0.021 Uiso 1 1 calc R . . . .
C3D C 0.0385(3) 0.64167(18) 0.60823(11) 0.0285(10) Uani 1 1 d . . . . .
H3DA H 0.094010 0.656389 0.607718 0.034 Uiso 1 1 calc R . . . .
H3DB H 0.018685 0.654751 0.630036 0.034 Uiso 1 1 calc R . . . .
C4D C -0.0186(3) 0.66383(19) 0.57576(11) 0.0341(11) Uani 1 1 d . . . . .
H4DA H -0.074967 0.651934 0.577577 0.041 Uiso 1 1 calc R . . . .
H4DB H -0.017372 0.705073 0.575711 0.041 Uiso 1 1 calc R . . . .
C5D C 0.0075(3) 0.64181(18) 0.54088(11) 0.0301(11) Uani 1 1 d . . . . .
H5DA H 0.059548 0.659371 0.536955 0.036 Uiso 1 1 calc R . . . .
H5DB H -0.033754 0.652616 0.521250 0.036 Uiso 1 1 calc R . . . .
C6D C 0.0176(3) 0.57735(17) 0.54115(10) 0.0232(9) Uani 1 1 d . . . . .
H6DA H 0.039882 0.565534 0.519625 0.028 Uiso 1 1 calc R . . . .
H6DB H -0.036252 0.559656 0.541132 0.028 Uiso 1 1 calc R . . . .
C7D C 0.1305(2) 0.47473(16) 0.55077(10) 0.0165(8) Uani 1 1 d . . . . .
H7D H 0.153062 0.501756 0.536779 0.020 Uiso 1 1 calc R . . . .
C8D C 0.1111(2) 0.36901(16) 0.55821(9) 0.0141(8) Uani 1 1 d . . . . .
C9D C 0.1334(2) 0.31311(16) 0.54688(9) 0.0158(8) Uani 1 1 d . . . . .
C10D C 0.1928(2) 0.30851(17) 0.52385(10) 0.0179(9) Uani 1 1 d . . . . .
H10D H 0.207313 0.272140 0.517210 0.022 Uiso 1 1 calc R . . . .
C11D C 0.2332(2) 0.35494(17) 0.50961(10) 0.0183(9) Uani 1 1 d . . . . .
C12D C 0.2092(2) 0.40820(17) 0.51921(9) 0.0180(9) Uani 1 1 d . . . . .
H12D H 0.232514 0.439877 0.509603 0.022 Uiso 1 1 calc R . . . .
C13D C 0.1495(2) 0.41645(16) 0.54340(9) 0.0144(8) Uani 1 1 d . . . . .
C14D C 0.0918(2) 0.26007(16) 0.56042(10) 0.0183(9) Uani 1 1 d . . . . .
C15D C 0.3004(2) 0.34409(18) 0.48526(10) 0.0221(9) Uani 1 1 d . . . . .
C16D C 0.1103(3) 0.25664(18) 0.60131(10) 0.0267(10) Uani 1 1 d . . . . .
H16G H 0.169107 0.255000 0.608054 0.040 Uiso 1 1 calc GR . . . .
H16H H 0.085075 0.223114 0.609649 0.040 Uiso 1 1 calc GR . . . .
H16I H 0.088361 0.289664 0.611769 0.040 Uiso 1 1 calc GR . . . .
C17D C -0.0027(2) 0.26347(17) 0.54871(11) 0.0229(9) Uani 1 1 d . . . . .
H17G H -0.023272 0.299291 0.556035 0.034 Uiso 1 1 calc GR . . . .
H17H H -0.029843 0.233087 0.559646 0.034 Uiso 1 1 calc GR . . . .
H17I H -0.013420 0.260133 0.523188 0.034 Uiso 1 1 calc GR . . . .
C18D C 0.1222(3) 0.20489(17) 0.54502(11) 0.0271(10) Uani 1 1 d . . . . .
H18G H 0.111411 0.205904 0.519419 0.041 Uiso 1 1 calc GR . . . .
H18H H 0.093688 0.173196 0.553888 0.041 Uiso 1 1 calc GR . . . .
H18I H 0.180648 0.200915 0.552074 0.041 Uiso 1 1 calc GR . . . .
C19D C 0.3684(3) 0.3059(2) 0.50481(12) 0.0326(11) Uani 1 1 d . . . . .
H19G H 0.392145 0.324252 0.526414 0.049 Uiso 1 1 calc GR . . . .
H19H H 0.410773 0.299438 0.489663 0.049 Uiso 1 1 calc GR . . . .
H19I H 0.344770 0.270156 0.510536 0.049 Uiso 1 1 calc GR . . . .
C20D C 0.2622(3) 0.3139(2) 0.45088(11) 0.0392(12) Uani 1 1 d . . . . .
H20G H 0.235862 0.279338 0.457013 0.059 Uiso 1 1 calc GR . . . .
H20H H 0.304961 0.305124 0.436345 0.059 Uiso 1 1 calc GR . . . .
H20I H 0.221966 0.338331 0.437855 0.059 Uiso 1 1 calc GR . . . .
C21D C 0.3403(3) 0.39948(19) 0.47502(12) 0.0355(12) Uani 1 1 d . . . . .
H21G H 0.298845 0.423657 0.462573 0.053 Uiso 1 1 calc GR . . . .
H21H H 0.381985 0.391268 0.459819 0.053 Uiso 1 1 calc GR . . . .
H21I H 0.365301 0.418358 0.496230 0.053 Uiso 1 1 calc GR . . . .
C22D C 0.0405(2) 0.56029(17) 0.67192(10) 0.0228(9) Uani 1 1 d . . . . .
H22G H -0.018140 0.555523 0.666063 0.034 Uiso 1 1 calc GR . . . .
H22H H 0.052242 0.598767 0.679404 0.034 Uiso 1 1 calc GR . . . .
H22I H 0.060437 0.534772 0.690935 0.034 Uiso 1 1 calc GR . . . .
C23D C 0.1706(2) 0.56183(18) 0.64804(11) 0.0242(9) Uani 1 1 d . . . . .
H23G H 0.193357 0.542936 0.669600 0.036 Uiso 1 1 calc GR . . . .
H23H H 0.176657 0.602207 0.651082 0.036 Uiso 1 1 calc GR . . . .
H23I H 0.199328 0.549645 0.628643 0.036 Uiso 1 1 calc GR . . . .
C24D C 0.1730(2) 0.41093(16) 0.65209(9) 0.0156(8) Uani 1 1 d . . . . .
H24E H 0.198607 0.384681 0.636931 0.019 Uiso 1 1 calc R . . . .
H24F H 0.210537 0.442815 0.656879 0.019 Uiso 1 1 calc R . . . .
C25D C -0.0690(2) 0.44555(17) 0.63176(10) 0.0212(9) Uani 1 1 d . . . . .
H25E H -0.070338 0.438560 0.657030 0.025 Uiso 1 1 calc R . . . .
H25F H -0.089110 0.483956 0.626933 0.025 Uiso 1 1 calc R . . . .
C26D C 0.1445(3) 0.42760(18) 0.72998(11) 0.0280(10) Uani 1 1 d . . . . .
H26G H 0.184183 0.457899 0.730462 0.042 Uiso 1 1 calc GR . . . .
H26H H 0.149393 0.409416 0.752932 0.042 Uiso 1 1 calc GR . . . .
H26I H 0.089708 0.442748 0.724405 0.042 Uiso 1 1 calc GR . . . .
C27D C 0.2626(2) 0.33439(17) 0.71032(10) 0.0228(9) Uani 1 1 d . . . . .
H27G H 0.273937 0.308351 0.691943 0.034 Uiso 1 1 calc GR . . . .
H27H H 0.256094 0.313628 0.731716 0.034 Uiso 1 1 calc GR . . . .
H27I H 0.307694 0.360700 0.715033 0.034 Uiso 1 1 calc GR . . . .
C28D C 0.0779(2) 0.32144(17) 0.69154(10) 0.0233(9) Uani 1 1 d . . . . .
H28G H 0.027247 0.339721 0.681919 0.035 Uiso 1 1 calc GR . . . .
H28H H 0.072149 0.306490 0.714787 0.035 Uiso 1 1 calc GR . . . .
H28I H 0.089845 0.290985 0.676022 0.035 Uiso 1 1 calc GR . . . .
C29D C -0.2512(2) 0.40908(19) 0.61802(12) 0.0305(11) Uani 1 1 d . . . . .
H29G H -0.251443 0.405917 0.643387 0.046 Uiso 1 1 calc GR . . . .
H29H H -0.288306 0.381400 0.606139 0.046 Uiso 1 1 calc GR . . . .
H29I H -0.268965 0.446524 0.610353 0.046 Uiso 1 1 calc GR . . . .
C30D C -0.1151(2) 0.32100(17) 0.61903(11) 0.0263(10) Uani 1 1 d . . . . .
H30G H -0.058795 0.313987 0.615121 0.039 Uiso 1 1 calc GR . . . .
H30H H -0.151109 0.295516 0.604567 0.039 Uiso 1 1 calc GR . . . .
H30I H -0.120829 0.314948 0.643770 0.039 Uiso 1 1 calc GR . . . .
C31D C -0.1454(3) 0.4089(2) 0.55750(11) 0.0315(11) Uani 1 1 d . . . . .
H31G H -0.163952 0.446997 0.551934 0.047 Uiso 1 1 calc GR . . . .
H31H H -0.182525 0.382385 0.544518 0.047 Uiso 1 1 calc GR . . . .
H31I H -0.090764 0.403950 0.550887 0.047 Uiso 1 1 calc GR . . . .
In1B In 0.54762(2) 0.45818(2) 0.86005(2) 0.01349(6) Uani 1 1 d . . . . .
Si1B Si 0.63415(7) 0.39613(5) 0.94045(3) 0.0198(2) Uani 1 1 d . . . . .
Si2B Si 0.34417(6) 0.41296(5) 0.84219(3) 0.0167(2) Uani 1 1 d . . . . .
O1B O 0.54869(14) 0.38559(10) 0.82283(6) 0.0153(6) Uani 1 1 d . . . . .
N1B N 0.59407(18) 0.50184(12) 0.81309(8) 0.0127(7) Uani 1 1 d . . . . .
N2B N 0.57181(19) 0.56469(14) 0.87395(8) 0.0176(7) Uani 1 1 d . . . . .
C1B C 0.5931(2) 0.56484(15) 0.80989(10) 0.0150(8) Uani 1 1 d . . . . .
H1B H 0.650379 0.578576 0.813371 0.018 Uiso 1 1 calc R . . . .
C2B C 0.5467(2) 0.59121(15) 0.83854(9) 0.0143(8) Uani 1 1 d . . . . .
H2B H 0.488015 0.582285 0.831999 0.017 Uiso 1 1 calc R . . . .
C3B C 0.5549(2) 0.65651(16) 0.83659(10) 0.0220(9) Uani 1 1 d . . . . .
H3BA H 0.526699 0.673946 0.855030 0.026 Uiso 1 1 calc R . . . .
H3BB H 0.612831 0.667119 0.840773 0.026 Uiso 1 1 calc R . . . .
C4B C 0.5171(2) 0.67813(18) 0.79989(11) 0.0266(10) Uani 1 1 d . . . . .
H4BA H 0.457904 0.671255 0.796962 0.032 Uiso 1 1 calc R . . . .
H4BB H 0.525800 0.718840 0.798561 0.032 Uiso 1 1 calc R . . . .
C5B C 0.5552(3) 0.64898(16) 0.76968(11) 0.0236(9) Uani 1 1 d . . . . .
H5BA H 0.525201 0.660305 0.746939 0.028 Uiso 1 1 calc R . . . .
H5BB H 0.612176 0.661219 0.770095 0.028 Uiso 1 1 calc R . . . .
C6B C 0.5526(2) 0.58452(16) 0.77302(10) 0.0183(9) Uani 1 1 d . . . . .
H6BA H 0.581252 0.567455 0.754626 0.022 Uiso 1 1 calc R . . . .
H6BB H 0.495461 0.571783 0.769395 0.022 Uiso 1 1 calc R . . . .
C7B C 0.6413(2) 0.47564(16) 0.79314(9) 0.0145(8) Uani 1 1 d . . . . .
H7B H 0.670429 0.499176 0.779315 0.017 Uiso 1 1 calc R . . . .
C8B C 0.6088(2) 0.37259(16) 0.80421(9) 0.0131(8) Uani 1 1 d . . . . .
C9B C 0.6295(2) 0.31397(16) 0.79748(9) 0.0145(8) Uani 1 1 d . . . . .
C10B C 0.6928(2) 0.30331(16) 0.77735(9) 0.0159(8) Uani 1 1 d . . . . .
H10B H 0.705823 0.265479 0.773543 0.019 Uiso 1 1 calc R . . . .
C11B C 0.7396(2) 0.34547(16) 0.76197(9) 0.0146(8) Uani 1 1 d . . . . .
C12B C 0.7188(2) 0.40138(17) 0.76785(9) 0.0163(8) Uani 1 1 d . . . . .
H12B H 0.746979 0.430352 0.757668 0.020 Uiso 1 1 calc R . . . .
C13B C 0.6555(2) 0.41564(15) 0.78908(9) 0.0131(8) Uani 1 1 d . . . . .
C14B C 0.5812(2) 0.26572(16) 0.81290(10) 0.0173(8) Uani 1 1 d . . . . .
C15B C 0.8104(2) 0.32802(16) 0.74076(10) 0.0166(8) Uani 1 1 d . . . . .
C16B C 0.5922(3) 0.27032(17) 0.85384(10) 0.0226(9) Uani 1 1 d . . . . .
H16J H 0.649181 0.263988 0.862883 0.034 Uiso 1 1 calc GR . . . .
H16K H 0.558322 0.242287 0.863520 0.034 Uiso 1 1 calc GR . . . .
H16L H 0.575861 0.307571 0.860689 0.034 Uiso 1 1 calc GR . . . .
C17B C 0.6129(3) 0.20661(17) 0.80320(11) 0.0266(10) Uani 1 1 d . . . . .
H17J H 0.606987 0.202508 0.777687 0.040 Uiso 1 1 calc GR . . . .
H17K H 0.581169 0.177680 0.813266 0.040 Uiso 1 1 calc GR . . . .
H17L H 0.670151 0.202833 0.812615 0.040 Uiso 1 1 calc GR . . . .
C18B C 0.4886(2) 0.26866(18) 0.79753(10) 0.0230(9) Uani 1 1 d . . . . .
H18J H 0.466849 0.305405 0.802400 0.034 Uiso 1 1 calc GR . . . .
H18K H 0.458433 0.239829 0.808495 0.034 Uiso 1 1 calc GR . . . .
H18L H 0.483029 0.262565 0.772180 0.034 Uiso 1 1 calc GR . . . .
C19B C 0.8759(2) 0.29496(18) 0.76605(10) 0.0238(9) Uani 1 1 d . . . . .
H19J H 0.895449 0.318439 0.786157 0.036 Uiso 1 1 calc GR . . . .
H19K H 0.921479 0.284901 0.753398 0.036 Uiso 1 1 calc GR . . . .
H19L H 0.851382 0.261054 0.774258 0.036 Uiso 1 1 calc GR . . . .
C20B C 0.7776(2) 0.28859(17) 0.70957(10) 0.0221(9) Uani 1 1 d . . . . .
H20J H 0.747256 0.257782 0.718420 0.033 Uiso 1 1 calc GR . . . .
H20K H 0.823333 0.273699 0.698659 0.033 Uiso 1 1 calc GR . . . .
H20L H 0.741839 0.309734 0.692189 0.033 Uiso 1 1 calc GR . . . .
C21B C 0.8525(2) 0.37938(17) 0.72596(11) 0.0253(10) Uani 1 1 d . . . . .
H21J H 0.812363 0.400977 0.710745 0.038 Uiso 1 1 calc GR . . . .
H21K H 0.895252 0.366584 0.712458 0.038 Uiso 1 1 calc GR . . . .
H21L H 0.876386 0.402854 0.745377 0.038 Uiso 1 1 calc GR . . . .
C22B C 0.5163(2) 0.58383(17) 0.90024(10) 0.0232(9) Uani 1 1 d . . . . .
H22J H 0.459655 0.580510 0.889805 0.035 Uiso 1 1 calc GR . . . .
H22K H 0.528186 0.622766 0.906573 0.035 Uiso 1 1 calc GR . . . .
H22L H 0.525333 0.560528 0.921259 0.035 Uiso 1 1 calc GR . . . .
C23B C 0.6581(2) 0.57627(17) 0.88894(11) 0.0235(10) Uani 1 1 d . . . . .
H23J H 0.668839 0.559683 0.912309 0.035 Uiso 1 1 calc GR . . . .
H23K H 0.666816 0.616610 0.890592 0.035 Uiso 1 1 calc GR . . . .
H23L H 0.694972 0.560069 0.873674 0.035 Uiso 1 1 calc GR . . . .
C24B C 0.6520(2) 0.42642(16) 0.89657(10) 0.0177(9) Uani 1 1 d . . . . .
H24G H 0.679167 0.397382 0.883954 0.021 Uiso 1 1 calc R . . . .
H24H H 0.691005 0.457488 0.901243 0.021 Uiso 1 1 calc R . . . .
C25B C 0.4161(2) 0.46735(16) 0.86387(10) 0.0167(8) Uani 1 1 d . . . . .
H25G H 0.408990 0.468412 0.889024 0.020 Uiso 1 1 calc R . . . .
H25H H 0.398693 0.504044 0.853849 0.020 Uiso 1 1 calc R . . . .
C26B C 0.5991(3) 0.45272(19) 0.96967(12) 0.0416(13) Uani 1 1 d . . . . .
H26J H 0.635167 0.485030 0.969648 0.062 Uiso 1 1 calc GR . . . .
H26K H 0.600563 0.438475 0.993595 0.062 Uiso 1 1 calc GR . . . .
H26L H 0.543615 0.463834 0.960845 0.062 Uiso 1 1 calc GR . . . .
C27B C 0.7328(3) 0.3647(2) 0.96322(13) 0.0448(14) Uani 1 1 d . . . . .
H27J H 0.752338 0.336062 0.948175 0.067 Uiso 1 1 calc GR . . . .
H27K H 0.722693 0.347897 0.985478 0.067 Uiso 1 1 calc GR . . . .
H27L H 0.773741 0.394042 0.967666 0.067 Uiso 1 1 calc GR . . . .
C28B C 0.5556(2) 0.33784(17) 0.93628(10) 0.0231(9) Uani 1 1 d . . . . .
H28J H 0.505028 0.351454 0.923260 0.035 Uiso 1 1 calc GR . . . .
H28K H 0.545413 0.325813 0.959664 0.035 Uiso 1 1 calc GR . . . .
H28L H 0.576018 0.306309 0.923774 0.035 Uiso 1 1 calc GR . . . .
C29B C 0.3680(2) 0.34096(17) 0.86160(10) 0.0214(9) Uani 1 1 d . . . . .
H29J H 0.424476 0.331425 0.859427 0.032 Uiso 1 1 calc GR . . . .
H29K H 0.331932 0.313412 0.848977 0.032 Uiso 1 1 calc GR . . . .
H29L H 0.359771 0.341020 0.886369 0.032 Uiso 1 1 calc GR . . . .
C30B C 0.3507(2) 0.41296(18) 0.79324(10) 0.0247(10) Uani 1 1 d . . . . .
H30J H 0.337115 0.450099 0.783691 0.037 Uiso 1 1 calc GR . . . .
H30K H 0.312369 0.385649 0.781770 0.037 Uiso 1 1 calc GR . . . .
H30L H 0.405868 0.403129 0.789023 0.037 Uiso 1 1 calc GR . . . .
C31B C 0.2344(2) 0.43026(18) 0.84901(11) 0.0229(9) Uani 1 1 d . . . . .
H31J H 0.228928 0.429061 0.874052 0.034 Uiso 1 1 calc GR . . . .
H31K H 0.197654 0.402925 0.836568 0.034 Uiso 1 1 calc GR . . . .
H31L H 0.220578 0.467613 0.839886 0.034 Uiso 1 1 calc GR . . . .

loop_
_atom_site_aniso_label
_atom_site_aniso_U_11
_atom_site_aniso_U_22
_atom_site_aniso_U_33
_atom_site_aniso_U_23
_atom_site_aniso_U_13
_atom_site_aniso_U_12
In1A 0.01051(12) 0.01677(14) 0.01313(13) -0.00036(12) 0.00092(9) 0.00093(12)
Si1A 0.0147(5) 0.0227(6) 0.0161(6) 0.0018(5) -0.0011(4) -0.0025(5)
Si2A 0.0145(5) 0.0238(7) 0.0214(6) -0.0020(5) -0.0006(4) -0.0023(5)
O1A 0.0182(14) 0.0155(15) 0.0194(14) 0.0002(11) 0.0091(11) -0.0007(11)
N1A 0.0129(16) 0.0143(18) 0.0133(16) -0.0017(13) -0.0031(13) 0.0023(13)
N2A 0.0152(16) 0.0201(18) 0.0140(16) -0.0062(14) -0.0015(13) 0.0008(14)
C1A 0.0175(19) 0.009(2) 0.020(2) 0.0015(16) 0.0000(16) 0.0004(16)
C2A 0.0154(19) 0.020(2) 0.014(2) -0.0039(16) -0.0032(15) 0.0027(16)
C3A 0.036(3) 0.021(2) 0.025(2) -0.0069(19) -0.0006(19) 0.012(2)
C4A 0.031(2) 0.023(3) 0.031(3) 0.001(2) -0.004(2) 0.009(2)
C5A 0.036(3) 0.022(2) 0.022(2) 0.0059(18) -0.0063(19) 0.006(2)
C6A 0.027(2) 0.023(2) 0.016(2) 0.0002(17) -0.0014(17) 0.0064(18)
C7A 0.0141(19) 0.019(2) 0.016(2) -0.0021(16) 0.0008(15) -0.0019(16)
C8A 0.0090(18) 0.021(2) 0.0129(19) 0.0017(16) 0.0003(14) 0.0005(16)
C9A 0.0139(19) 0.017(2) 0.0116(19) 0.0027(15) -0.0011(15) 0.0017(16)
C10A 0.016(2) 0.017(2) 0.017(2) 0.0027(16) 0.0018(16) 0.0041(16)
C11A 0.0151(19) 0.018(2) 0.014(2) -0.0023(16) 0.0010(15) 0.0020(16)
C12A 0.018(2) 0.020(2) 0.015(2) 0.0019(16) 0.0004(16) -0.0020(17)
C13A 0.0121(18) 0.015(2) 0.0144(19) -0.0006(15) -0.0017(15) -0.0010(16)
C14A 0.018(2) 0.015(2) 0.016(2) 0.0002(16) 0.0026(16) 0.0015(16)
C15A 0.021(2) 0.021(2) 0.019(2) -0.0008(17) 0.0055(16) -0.0004(17)
C16A 0.027(2) 0.015(2) 0.033(2) 0.0031(18) 0.0098(19) -0.0044(18)
C17A 0.035(2) 0.019(2) 0.019(2) 0.0033(18) 0.0044(18) 0.0007(19)
C18A 0.030(2) 0.015(2) 0.026(2) 0.0028(18) 0.0060(18) 0.0020(18)
C19A 0.023(2) 0.032(3) 0.027(2) -0.001(2) 0.0116(18) 0.0033(19)
C20A 0.026(2) 0.029(3) 0.027(2) -0.0059(19) 0.0105(19) -0.0009(19)
C21A 0.033(2) 0.033(3) 0.023(2) -0.0004(19) 0.0151(19) 0.002(2)
C22A 0.019(2) 0.025(2) 0.026(2) -0.0071(19) -0.0013(17) -0.0043(18)
C23A 0.024(2) 0.028(3) 0.019(2) -0.0076(18) 0.0026(17) 0.0035(19)
C24A 0.0125(19) 0.028(3) 0.023(2) -0.0028(19) 0.0020(16) -0.0013(18)
C25A 0.0113(18) 0.022(2) 0.019(2) 0.0015(17) 0.0000(15) 0.0005(16)
C26A 0.018(2) 0.031(3) 0.042(3) -0.010(2) -0.0054(19) -0.0052(19)
C27A 0.033(3) 0.039(3) 0.021(2) -0.002(2) -0.0067(19) -0.004(2)
C28A 0.025(2) 0.030(3) 0.040(3) 0.000(2) 0.010(2) -0.003(2)
C29A 0.047(3) 0.035(3) 0.027(2) -0.003(2) 0.012(2) -0.001(2)
C30A 0.022(2) 0.028(3) 0.021(2) -0.0003(18) 0.0008(17) -0.0035(19)
C31A 0.026(2) 0.048(3) 0.033(3) 0.018(2) -0.009(2) -0.015(2)
In1C 0.01204(13) 0.01787(16) 0.01183(13) 0.00028(11) 0.00120(9) 0.00073(11)
Si1C 0.0137(5) 0.0225(7) 0.0217(6) -0.0006(5) 0.0001(4) 0.0002(5)
Si2C 0.0230(6) 0.0218(7) 0.0160(6) 0.0026(5) 0.0028(5) 0.0032(5)
O1C 0.0169(14) 0.0191(15) 0.0159(14) 0.0011(11) 0.0066(11) -0.0004(11)
N1C 0.0130(16) 0.0158(18) 0.0132(16) -0.0017(13) -0.0004(13) 0.0027(13)
N2C 0.0153(16) 0.0207(19) 0.0134(16) -0.0010(14) 0.0014(12) -0.0009(14)
C1C 0.0169(19) 0.013(2) 0.017(2) -0.0004(16) 0.0070(16) 0.0020(16)
C2C 0.0134(19) 0.025(2) 0.014(2) -0.0012(17) 0.0005(15) 0.0063(17)
C3C 0.028(2) 0.018(2) 0.025(2) -0.0039(18) 0.0054(18) 0.0049(18)
C4C 0.031(2) 0.018(2) 0.033(3) 0.0031(19) 0.0065(19) 0.0090(19)
C5C 0.027(2) 0.018(2) 0.027(2) 0.0042(18) 0.0024(18) 0.0097(18)
C6C 0.019(2) 0.022(2) 0.015(2) 0.0021(17) 0.0012(16) 0.0036(17)
C7C 0.0117(18) 0.015(2) 0.0139(19) 0.0033(15) -0.0003(15) -0.0004(15)
C8C 0.0087(18) 0.019(2) 0.015(2) -0.0031(16) -0.0028(15) 0.0002(15)
C9C 0.0106(18) 0.015(2) 0.018(2) -0.0003(16) -0.0024(15) -0.0006(15)
C10C 0.0157(19) 0.018(2) 0.020(2) -0.0046(17) -0.0029(16) 0.0050(16)
C11C 0.0118(19) 0.021(2) 0.020(2) -0.0016(17) 0.0028(15) -0.0022(16)
C12C 0.0114(18) 0.016(2) 0.018(2) -0.0014(16) 0.0005(15) -0.0031(16)
C13C 0.0085(17) 0.016(2) 0.0147(19) -0.0002(15) -0.0020(14) -0.0016(15)
C14C 0.020(2) 0.015(2) 0.022(2) 0.0029(17) -0.0007(16) 0.0052(17)
C15C 0.018(2) 0.023(2) 0.024(2) -0.0063(18) 0.0090(17) -0.0024(17)
C16C 0.028(2) 0.026(2) 0.019(2) 0.0029(18) 0.0001(17) 0.0086(19)
C17C 0.025(2) 0.021(2) 0.030(2) 0.0082(19) -0.0006(18) -0.0026(18)
C18C 0.051(3) 0.017(2) 0.021(2) 0.0007(18) 0.002(2) 0.007(2)
C19C 0.026(2) 0.040(3) 0.023(2) -0.008(2) 0.0111(18) -0.001(2)
C20C 0.022(2) 0.057(3) 0.035(3) -0.006(2) 0.010(2) 0.012(2)
C21C 0.045(3) 0.037(3) 0.038(3) -0.007(2) 0.030(2) -0.006(2)
C22C 0.019(2) 0.027(3) 0.028(2) -0.0054(19) -0.0045(18) -0.0003(18)
C23C 0.027(2) 0.029(3) 0.018(2) -0.0029(18) 0.0032(17) 0.0070(19)
C24C 0.0163(19) 0.026(2) 0.019(2) -0.0003(18) 0.0042(16) -0.0011(17)
C25C 0.0164(19) 0.021(2) 0.018(2) 0.0048(17) -0.0004(16) -0.0013(17)
C26C 0.021(2) 0.034(3) 0.036(3) -0.001(2) 0.0045(19) -0.0027(19)
C27C 0.023(2) 0.033(3) 0.029(2) -0.004(2) -0.0070(18) 0.004(2)
C28C 0.030(2) 0.028(3) 0.025(2) -0.0001(19) -0.0032(19) -0.002(2)
C29C 0.030(2) 0.028(3) 0.033(3) 0.007(2) 0.007(2) 0.000(2)
C30C 0.055(3) 0.034(3) 0.030(3) 0.000(2) 0.011(2) 0.007(2)
C31C 0.029(2) 0.035(3) 0.024(2) 0.009(2) 0.0012(19) 0.004(2)
In02 0.01065(13) 0.01633(15) 0.01462(13) -0.00061(11) 0.00124(10) -0.00034(11)
Si1D 0.0145(5) 0.0193(6) 0.0161(6) 0.0013(4) -0.0019(4) -0.0013(4)
Si2D 0.0127(5) 0.0265(7) 0.0238(6) -0.0050(5) 0.0012(4) -0.0027(5)
O1D 0.0136(13) 0.0230(16) 0.0173(14) -0.0037(12) 0.0044(11) -0.0021(11)
N1D 0.0139(16) 0.0133(18) 0.0134(16) 0.0007(13) -0.0019(13) 0.0022(13)
N2D 0.0127(15) 0.0163(18) 0.0182(16) 0.0000(14) -0.0009(12) 0.0038(14)
C1D 0.0185(19) 0.017(2) 0.0156(19) 0.0033(16) -0.0011(15) 0.0017(17)
C2D 0.017(2) 0.017(2) 0.018(2) 0.0009(16) -0.0004(16) 0.0079(16)
C3D 0.035(3) 0.028(3) 0.022(2) 0.0012(19) -0.0001(19) 0.011(2)
C4D 0.044(3) 0.024(3) 0.032(3) 0.002(2) -0.001(2) 0.023(2)
C5D 0.036(3) 0.029(3) 0.023(2) 0.0046(19) -0.0053(19) 0.015(2)
C6D 0.025(2) 0.024(2) 0.019(2) 0.0023(18) 0.0003(17) 0.0072(18)
C7D 0.0144(19) 0.021(2) 0.014(2) 0.0020(16) -0.0018(15) 0.0005(16)
C8D 0.0120(18) 0.018(2) 0.0115(19) -0.0028(15) -0.0025(15) -0.0001(16)
C9D 0.0157(19) 0.016(2) 0.0141(19) -0.0015(16) -0.0038(15) -0.0015(16)
C10D 0.019(2) 0.017(2) 0.016(2) -0.0052(16) -0.0029(16) 0.0052(17)
C11D 0.0162(19) 0.025(2) 0.014(2) -0.0015(17) 0.0017(15) 0.0016(17)
C12D 0.018(2) 0.025(2) 0.0115(19) 0.0016(16) 0.0015(15) -0.0014(17)
C13D 0.0148(19) 0.016(2) 0.0113(19) -0.0014(15) -0.0026(15) 0.0001(16)
C14D 0.021(2) 0.015(2) 0.018(2) -0.0017(16) 0.0001(16) 0.0035(17)
C15D 0.023(2) 0.024(2) 0.020(2) -0.0030(18) 0.0066(17) 0.0036(18)
C16D 0.030(2) 0.023(2) 0.027(2) 0.0026(19) 0.0050(19) -0.0015(19)
C17D 0.023(2) 0.020(2) 0.025(2) -0.0070(18) 0.0016(17) -0.0044(18)
C18D 0.033(2) 0.019(2) 0.029(2) -0.0018(19) 0.0050(19) -0.0006(19)
C19D 0.020(2) 0.044(3) 0.035(3) -0.002(2) 0.0088(19) 0.010(2)
C20D 0.036(3) 0.060(4) 0.023(2) -0.010(2) 0.010(2) 0.002(2)
C21D 0.033(3) 0.043(3) 0.035(3) 0.000(2) 0.023(2) 0.002(2)
C22D 0.025(2) 0.024(2) 0.020(2) -0.0042(18) 0.0042(17) -0.0006(18)
C23D 0.020(2) 0.023(2) 0.028(2) -0.0004(18) -0.0014(17) 0.0001(18)
C24D 0.0096(18) 0.019(2) 0.018(2) 0.0012(16) 0.0003(15) -0.0005(16)
C25D 0.0146(19) 0.024(2) 0.025(2) -0.0027(18) 0.0037(15) -0.0014(17)
C26D 0.024(2) 0.033(3) 0.026(2) 0.001(2) -0.0006(18) -0.0006(19)
C27D 0.023(2) 0.023(2) 0.022(2) 0.0015(18) 0.0005(17) -0.0003(18)
C28D 0.022(2) 0.027(2) 0.020(2) 0.0048(18) 0.0000(17) -0.0078(18)
C29D 0.017(2) 0.032(3) 0.042(3) -0.012(2) 0.0015(19) -0.0033(19)
C30D 0.017(2) 0.035(3) 0.027(2) -0.008(2) 0.0035(17) -0.0045(19)
C31D 0.027(2) 0.041(3) 0.026(2) -0.005(2) -0.0035(19) 0.002(2)
In1B 0.01129(13) 0.01537(15) 0.01392(13) -0.00044(11) 0.00202(9) -0.00037(11)
Si1B 0.0206(6) 0.0214(6) 0.0159(6) 0.0023(5) -0.0033(4) -0.0066(5)
Si2B 0.0125(5) 0.0199(6) 0.0171(6) -0.0016(5) -0.0003(4) -0.0013(4)
O1B 0.0128(13) 0.0146(14) 0.0191(14) -0.0048(11) 0.0047(11) -0.0012(11)
N1B 0.0123(15) 0.0112(17) 0.0136(16) 0.0011(13) -0.0019(12) 0.0016(13)
N2B 0.0162(16) 0.0223(19) 0.0149(16) -0.0022(14) 0.0038(13) -0.0022(14)
C1B 0.0120(18) 0.012(2) 0.021(2) 0.0003(16) 0.0008(15) -0.0006(15)
C2B 0.0110(18) 0.014(2) 0.018(2) -0.0010(16) 0.0028(15) -0.0002(15)
C3B 0.023(2) 0.016(2) 0.028(2) -0.0017(18) 0.0098(18) 0.0034(17)
C4B 0.021(2) 0.019(2) 0.042(3) 0.007(2) 0.0096(19) 0.0009(18)
C5B 0.025(2) 0.018(2) 0.028(2) 0.0063(18) 0.0044(18) 0.0074(18)
C6B 0.020(2) 0.016(2) 0.019(2) 0.0015(16) 0.0019(16) 0.0033(17)
C7B 0.0101(18) 0.018(2) 0.0150(19) 0.0048(16) -0.0012(15) -0.0011(15)
C8B 0.0112(18) 0.017(2) 0.0103(18) -0.0008(15) -0.0018(14) 0.0015(15)
C9B 0.0159(19) 0.018(2) 0.0095(18) 0.0010(15) -0.0002(15) -0.0001(16)
C10B 0.018(2) 0.014(2) 0.015(2) -0.0011(16) -0.0017(15) 0.0009(16)
C11B 0.0130(19) 0.018(2) 0.0118(19) -0.0041(16) -0.0002(15) 0.0019(16)
C12B 0.0140(19) 0.020(2) 0.014(2) 0.0019(16) 0.0002(15) -0.0014(16)
C13B 0.0122(18) 0.014(2) 0.0124(19) -0.0015(15) 0.0014(14) 0.0058(15)
C14B 0.020(2) 0.012(2) 0.020(2) -0.0016(16) 0.0050(16) -0.0016(16)
C15B 0.017(2) 0.015(2) 0.019(2) -0.0018(16) 0.0048(16) 0.0023(16)
C16B 0.029(2) 0.018(2) 0.021(2) 0.0030(17) 0.0061(18) -0.0018(18)
C17B 0.033(2) 0.018(2) 0.032(2) -0.0018(19) 0.014(2) -0.0023(19)
C18B 0.018(2) 0.028(3) 0.024(2) -0.0047(19) 0.0075(17) -0.0064(18)
C19B 0.018(2) 0.030(3) 0.024(2) -0.0004(19) 0.0039(17) 0.0047(18)
C20B 0.020(2) 0.027(2) 0.020(2) -0.0046(18) 0.0039(17) 0.0035(18)
C21B 0.023(2) 0.025(2) 0.030(2) 0.0032(19) 0.0132(19) 0.0045(19)
C22B 0.024(2) 0.022(2) 0.026(2) -0.0077(18) 0.0091(18) -0.0008(18)
C23B 0.020(2) 0.024(2) 0.025(2) -0.0033(18) 0.0002(17) -0.0064(18)
C24B 0.0153(19) 0.018(2) 0.020(2) 0.0026(16) 0.0008(16) -0.0005(16)
C25B 0.0124(18) 0.016(2) 0.022(2) -0.0017(16) 0.0051(15) -0.0025(16)
C26B 0.069(4) 0.029(3) 0.029(3) -0.005(2) 0.018(2) -0.018(3)
C27B 0.024(2) 0.064(4) 0.042(3) 0.030(3) -0.010(2) -0.018(2)
C28B 0.024(2) 0.031(3) 0.014(2) -0.0016(18) 0.0039(17) -0.0085(19)
C29B 0.014(2) 0.027(2) 0.023(2) 0.0000(18) 0.0021(16) -0.0035(17)
C30B 0.024(2) 0.030(3) 0.019(2) -0.0004(18) -0.0023(17) 0.0018(19)
C31B 0.0121(19) 0.028(3) 0.028(2) -0.0073(19) 0.0003(16) -0.0003(17)

loop_
_atom_type_symbol
_atom_type_description
_atom_type_scat_dispersion_real
_atom_type_scat_dispersion_imag
_atom_type_scat_source
C C 0.0033 0.0016 'International Tables Vol C Tables 4.2.6.8 and 6.1.1.4'
H H 0.0000 0.0000 'International Tables Vol C Tables 4.2.6.8 and 6.1.1.4'
In In -0.7276 1.3100 'International Tables Vol C Tables 4.2.6.8 and 6.1.1.4'
N N 0.0061 0.0033 'International Tables Vol C Tables 4.2.6.8 and 6.1.1.4'
O O 0.0106 0.0060 'International Tables Vol C Tables 4.2.6.8 and 6.1.1.4'
Si Si 0.0817 0.0704 'International Tables Vol C Tables 4.2.6.8 and 6.1.1.4'

loop_
_geom_angle_atom_site_label_1
_geom_angle_atom_site_label_2
_geom_angle_atom_site_label_3
_geom_angle
_geom_angle_site_symmetry_1
_geom_angle_site_symmetry_3
_geom_angle_publ_flag
O1A In1A N1A 80.05(10) . . ?
O1A In1A N2A 148.89(9) . . ?
N1A In1A N2A 69.98(10) . . ?
C24A In1A O1A 104.89(12) . . ?
C24A In1A N1A 111.45(13) . . ?
C24A In1A N2A 93.91(13) . . ?
C24A In1A C25A 125.85(14) . . ?
C25A In1A O1A 95.53(12) . . ?
C25A In1A N1A 121.32(12) . . ?
C25A In1A N2A 93.09(13) . . ?
C25A Si1A C29A 112.95(19) . . ?
C25A Si1A C30A 110.00(18) . . ?
C25A Si1A C31A 110.49(18) . . ?
C30A Si1A C29A 108.8(2) . . ?
C31A Si1A C29A 106.9(2) . . ?
C31A Si1A C30A 107.6(2) . . ?
C24A Si2A C26A 109.45(18) . . ?
C24A Si2A C27A 110.04(19) . . ?
C24A Si2A C28A 110.8(2) . . ?
C27A Si2A C26A 108.2(2) . . ?
C28A Si2A C26A 108.5(2) . . ?
C28A Si2A C27A 109.7(2) . . ?
C8A O1A In1A 131.3(2) . . ?
C1A N1A In1A 119.3(2) . . ?
C7A N1A In1A 124.7(3) . . ?
C7A N1A C1A 115.0(3) . . ?
C2A N2A In1A 99.2(2) . . ?
C22A N2A In1A 114.0(2) . . ?
C22A N2A C2A 113.5(3) . . ?
C23A N2A In1A 109.4(2) . . ?
C23A N2A C2A 111.2(3) . . ?
C23A N2A C22A 109.2(3) . . ?
N1A C1A H1A 108.2 . . ?
N1A C1A C2A 110.7(3) . . ?
N1A C1A C6A 112.2(3) . . ?
C2A C1A H1A 108.2 . . ?
C2A C1A C6A 109.3(3) . . ?
C6A C1A H1A 108.2 . . ?
N2A C2A C1A 110.3(3) . . ?
N2A C2A H2A 106.2 . . ?
N2A C2A C3A 117.4(3) . . ?
C1A C2A H2A 106.2 . . ?
C1A C2A C3A 109.8(3) . . ?
C3A C2A H2A 106.2 . . ?
C2A C3A H3AA 109.7 . . ?
C2A C3A H3AB 109.7 . . ?
C2A C3A C4A 109.8(3) . . ?
H3AA C3A H3AB 108.2 . . ?
C4A C3A H3AA 109.7 . . ?
C4A C3A H3AB 109.7 . . ?
C3A C4A H4AA 109.3 . . ?
C3A C4A H4AB 109.3 . . ?
H4AA C4A H4AB 108.0 . . ?
C5A C4A C3A 111.5(3) . . ?
C5A C4A H4AA 109.3 . . ?
C5A C4A H4AB 109.3 . . ?
C4A C5A H5AA 109.5 . . ?
C4A C5A H5AB 109.5 . . ?
C4A C5A C6A 110.8(3) . . ?
H5AA C5A H5AB 108.1 . . ?
C6A C5A H5AA 109.5 . . ?
C6A C5A H5AB 109.5 . . ?
C1A C6A H6AA 109.6 . . ?
C1A C6A H6AB 109.6 . . ?
C5A C6A C1A 110.5(3) . . ?
C5A C6A H6AA 109.6 . . ?
C5A C6A H6AB 109.6 . . ?
H6AA C6A H6AB 108.1 . . ?
N1A C7A H7A 115.5 . . ?
N1A C7A C13A 129.1(4) . . ?
C13A C7A H7A 115.5 . . ?
O1A C8A C9A 121.3(3) . . ?
O1A C8A C13A 121.9(3) . . ?
C13A C8A C9A 116.8(3) . . ?
C8A C9A C14A 120.2(3) . . ?
C10A C9A C8A 119.0(3) . . ?
C10A C9A C14A 120.8(3) . . ?
C9A C10A H10A 117.6 . . ?
C9A C10A C11A 124.8(4) . . ?
C11A C10A H10A 117.6 . . ?
C10A C11A C15A 121.5(3) . . ?
C12A C11A C10A 116.1(3) . . ?
C12A C11A C15A 122.4(3) . . ?
C11A C12A H12A 119.0 . . ?
C11A C12A C13A 122.1(4) . . ?
C13A C12A H12A 119.0 . . ?
C8A C13A C7A 123.6(3) . . ?
C12A C13A C7A 115.1(3) . . ?
C12A C13A C8A 121.2(3) . . ?
C9A C14A C16A 108.8(3) . . ?
C9A C14A C17A 110.0(3) . . ?
C17A C14A C16A 110.9(3) . . ?
C18A C14A C9A 112.4(3) . . ?
C18A C14A C16A 106.4(3) . . ?
C18A C14A C17A 108.3(3) . . ?
C19A C15A C11A 108.3(3) . . ?
C20A C15A C11A 111.7(3) . . ?
C20A C15A C19A 108.2(3) . . ?
C21A C15A C11A 111.3(3) . . ?
C21A C15A C19A 108.5(3) . . ?
C21A C15A C20A 108.7(3) . . ?
C14A C16A H16A 109.5 . . ?
C14A C16A H16B 109.5 . . ?
C14A C16A H16C 109.5 . . ?
H16A C16A H16B 109.5 . . ?
H16A C16A H16C 109.5 . . ?
H16B C16A H16C 109.5 . . ?
C14A C17A H17A 109.5 . . ?
C14A C17A H17B 109.5 . . ?
C14A C17A H17C 109.5 . . ?
H17A C17A H17B 109.5 . . ?
H17A C17A H17C 109.5 . . ?
H17B C17A H17C 109.5 . . ?
C14A C18A H18A 109.5 . . ?
C14A C18A H18B 109.5 . . ?
C14A C18A H18C 109.5 . . ?
H18A C18A H18B 109.5 . . ?
H18A C18A H18C 109.5 . . ?
H18B C18A H18C 109.5 . . ?
C15A C19A H19A 109.5 . . ?
C15A C19A H19B 109.5 . . ?
C15A C19A H19C 109.5 . . ?
H19A C19A H19B 109.5 . . ?
H19A C19A H19C 109.5 . . ?
H19B C19A H19C 109.5 . . ?
C15A C20A H20A 109.5 . . ?
C15A C20A H20B 109.5 . . ?
C15A C20A H20C 109.5 . . ?
H20A C20A H20B 109.5 . . ?
H20A C20A H20C 109.5 . . ?
H20B C20A H20C 109.5 . . ?
C15A C21A H21A 109.5 . . ?
C15A C21A H21B 109.5 . . ?
C15A C21A H21C 109.5 . . ?
H21A C21A H21B 109.5 . . ?
H21A C21A H21C 109.5 . . ?
H21B C21A H21C 109.5 . . ?
N2A C22A H22A 109.5 . . ?
N2A C22A H22B 109.5 . . ?
N2A C22A H22C 109.5 . . ?
H22A C22A H22B 109.5 . . ?
H22A C22A H22C 109.5 . . ?
H22B C22A H22C 109.5 . . ?
N2A C23A H23A 109.5 . . ?
N2A C23A H23B 109.5 . . ?
N2A C23A H23C 109.5 . . ?
H23A C23A H23B 109.5 . . ?
H23A C23A H23C 109.5 . . ?
H23B C23A H23C 109.5 . . ?
In1A C24A H24A 107.1 . . ?
In1A C24A H24B 107.1 . . ?
Si2A C24A In1A 121.09(19) . . ?
Si2A C24A H24A 107.1 . . ?
Si2A C24A H24B 107.1 . . ?
H24A C24A H24B 106.8 . . ?
In1A C25A H25A 108.3 . . ?
In1A C25A H25B 108.3 . . ?
Si1A C25A In1A 115.81(17) . . ?
Si1A C25A H25A 108.3 . . ?
Si1A C25A H25B 108.3 . . ?
H25A C25A H25B 107.4 . . ?
Si2A C26A H26A 109.5 . . ?
Si2A C26A H26B 109.5 . . ?
Si2A C26A H26C 109.5 . . ?
H26A C26A H26B 109.5 . . ?
H26A C26A H26C 109.5 . . ?
H26B C26A H26C 109.5 . . ?
Si2A C27A H27A 109.5 . . ?
Si2A C27A H27B 109.5 . . ?
Si2A C27A H27C 109.5 . . ?
H27A C27A H27B 109.5 . . ?
H27A C27A H27C 109.5 . . ?
H27B C27A H27C 109.5 . . ?
Si2A C28A H28A 109.5 . . ?
Si2A C28A H28B 109.5 . . ?
Si2A C28A H28C 109.5 . . ?
H28A C28A H28B 109.5 . . ?
H28A C28A H28C 109.5 . . ?
H28B C28A H28C 109.5 . . ?
Si1A C29A H29A 109.5 . . ?
Si1A C29A H29B 109.5 . . ?
Si1A C29A H29C 109.5 . . ?
H29A C29A H29B 109.5 . . ?
H29A C29A H29C 109.5 . . ?
H29B C29A H29C 109.5 . . ?
Si1A C30A H30A 109.5 . . ?
Si1A C30A H30B 109.5 . . ?
Si1A C30A H30C 109.5 . . ?
H30A C30A H30B 109.5 . . ?
H30A C30A H30C 109.5 . . ?
H30B C30A H30C 109.5 . . ?
Si1A C31A H31A 109.5 . . ?
Si1A C31A H31B 109.5 . . ?
Si1A C31A H31C 109.5 . . ?
H31A C31A H31B 109.5 . . ?
H31A C31A H31C 109.5 . . ?
H31B C31A H31C 109.5 . . ?
O1C In1C N1C 80.78(10) . . ?
O1C In1C N2C 151.19(9) . . ?
N1C In1C N2C 71.20(10) . . ?
C24C In1C O1C 101.82(12) . . ?
C24C In1C N1C 116.00(13) . . ?
C24C In1C N2C 96.46(13) . . ?
C25C In1C O1C 91.63(12) . . ?
C25C In1C N1C 115.64(12) . . ?
C25C In1C N2C 94.46(13) . . ?
C25C In1C C24C 128.02(14) . . ?
C24C Si1C C26C 110.20(18) . . ?
C24C Si1C C27C 110.48(18) . . ?
C24C Si1C C28C 110.96(19) . . ?
C27C Si1C C26C 108.3(2) . . ?
C27C Si1C C28C 109.1(2) . . ?
C28C Si1C C26C 107.6(2) . . ?
C25C Si2C C29C 111.76(18) . . ?
C25C Si2C C30C 111.3(2) . . ?
C25C Si2C C31C 109.18(18) . . ?
C29C Si2C C31C 107.5(2) . . ?
C30C Si2C C29C 107.9(2) . . ?
C30C Si2C C31C 109.1(2) . . ?
C8C O1C In1C 132.0(2) . . ?
C1C N1C In1C 119.1(2) . . ?
C7C N1C In1C 124.0(3) . . ?
C7C N1C C1C 115.5(3) . . ?
C2C N2C In1C 101.2(2) . . ?
C22C N2C In1C 112.1(2) . . ?
C22C N2C C2C 113.8(3) . . ?
C22C N2C C23C 108.7(3) . . ?
C23C N2C In1C 109.8(2) . . ?
C23C N2C C2C 111.1(3) . . ?
N1C C1C H1C 108.5 . . ?
N1C C1C C2C 110.1(3) . . ?
N1C C1C C6C 112.3(3) . . ?
C2C C1C H1C 108.5 . . ?
C2C C1C C6C 108.9(3) . . ?
C6C C1C H1C 108.5 . . ?
N2C C2C C1C 109.8(3) . . ?
N2C C2C H2C 106.6 . . ?
N2C C2C C3C 116.4(3) . . ?
C1C C2C H2C 106.6 . . ?
C3C C2C C1C 110.4(3) . . ?
C3C C2C H2C 106.6 . . ?
C2C C3C H3CA 109.6 . . ?
C2C C3C H3CB 109.6 . . ?
H3CA C3C H3CB 108.1 . . ?
C4C C3C C2C 110.3(3) . . ?
C4C C3C H3CA 109.6 . . ?
C4C C3C H3CB 109.6 . . ?
C3C C4C H4CA 109.3 . . ?
C3C C4C H4CB 109.3 . . ?
H4CA C4C H4CB 107.9 . . ?
C5C C4C C3C 111.7(3) . . ?
C5C C4C H4CA 109.3 . . ?
C5C C4C H4CB 109.3 . . ?
C4C C5C H5CA 109.5 . . ?
C4C C5C H5CB 109.5 . . ?
C4C C5C C6C 110.8(3) . . ?
H5CA C5C H5CB 108.1 . . ?
C6C C5C H5CA 109.5 . . ?
C6C C5C H5CB 109.5 . . ?
C1C C6C H6CA 109.2 . . ?
C1C C6C H6CB 109.2 . . ?
C5C C6C C1C 112.0(3) . . ?
C5C C6C H6CA 109.2 . . ?
C5C C6C H6CB 109.2 . . ?
H6CA C6C H6CB 107.9 . . ?
N1C C7C H7C 114.9 . . ?
N1C C7C C13C 130.3(3) . . ?
C13C C7C H7C 114.9 . . ?
O1C C8C C9C 120.9(3) . . ?
O1C C8C C13C 121.5(3) . . ?
C13C C8C C9C 117.6(3) . . ?
C8C C9C C14C 120.7(3) . . ?
C10C C9C C8C 118.1(3) . . ?
C10C C9C C14C 121.1(3) . . ?
C9C C10C H10C 117.6 . . ?
C9C C10C C11C 124.8(4) . . ?
C11C C10C H10C 117.6 . . ?
C10C C11C C15C 119.1(3) . . ?
C12C C11C C10C 116.9(3) . . ?
C12C C11C C15C 124.0(4) . . ?
C11C C12C H12C 118.8 . . ?
C11C C12C C13C 122.4(4) . . ?
C13C C12C H12C 118.8 . . ?
C8C C13C C7C 124.2(3) . . ?
C12C C13C C7C 115.6(3) . . ?
C12C C13C C8C 120.2(3) . . ?
C9C C14C C16C 108.6(3) . . ?
C9C C14C C17C 111.3(3) . . ?
C9C C14C C18C 112.1(3) . . ?
C17C C14C C16C 109.7(3) . . ?
C18C C14C C16C 107.6(3) . . ?
C18C C14C C17C 107.5(3) . . ?
C11C C15C C19C 110.3(3) . . ?
C11C C15C C20C 109.7(3) . . ?
C19C C15C C20C 108.6(3) . . ?
C21C C15C C11C 111.8(3) . . ?
C21C C15C C19C 107.6(3) . . ?
C21C C15C C20C 108.8(4) . . ?
C14C C16C H16D 109.5 . . ?
C14C C16C H16E 109.5 . . ?
C14C C16C H16F 109.5 . . ?
H16D C16C H16E 109.5 . . ?
H16D C16C H16F 109.5 . . ?
H16E C16C H16F 109.5 . . ?
C14C C17C H17D 109.5 . . ?
C14C C17C H17E 109.5 . . ?
C14C C17C H17F 109.5 . . ?
H17D C17C H17E 109.5 . . ?
H17D C17C H17F 109.5 . . ?
H17E C17C H17F 109.5 . . ?
C14C C18C H18D 109.5 . . ?
C14C C18C H18E 109.5 . . ?
C14C C18C H18F 109.5 . . ?
H18D C18C H18E 109.5 . . ?
H18D C18C H18F 109.5 . . ?
H18E C18C H18F 109.5 . . ?
C15C C19C H19D 109.5 . . ?
C15C C19C H19E 109.5 . . ?
C15C C19C H19F 109.5 . . ?
H19D C19C H19E 109.5 . . ?
H19D C19C H19F 109.5 . . ?
H19E C19C H19F 109.5 . . ?
C15C C20C H20D 109.5 . . ?
C15C C20C H20E 109.5 . . ?
C15C C20C H20F 109.5 . . ?
H20D C20C H20E 109.5 . . ?
H20D C20C H20F 109.5 . . ?
H20E C20C H20F 109.5 . . ?
C15C C21C H21D 109.5 . . ?
C15C C21C H21E 109.5 . . ?
C15C C21C H21F 109.5 . . ?
H21D C21C H21E 109.5 . . ?
H21D C21C H21F 109.5 . . ?
H21E C21C H21F 109.5 . . ?
N2C C22C H22D 109.5 . . ?
N2C C22C H22E 109.5 . . ?
N2C C22C H22F 109.5 . . ?
H22D C22C H22E 109.5 . . ?
H22D C22C H22F 109.5 . . ?
H22E C22C H22F 109.5 . . ?
N2C C23C H23D 109.5 . . ?
N2C C23C H23E 109.5 . . ?
N2C C23C H23F 109.5 . . ?
H23D C23C H23E 109.5 . . ?
H23D C23C H23F 109.5 . . ?
H23E C23C H23F 109.5 . . ?
In1C C24C H24C 106.6 . . ?
In1C C24C H24D 106.6 . . ?
Si1C C24C In1C 122.87(19) . . ?
Si1C C24C H24C 106.6 . . ?
Si1C C24C H24D 106.6 . . ?
H24C C24C H24D 106.6 . . ?
In1C C25C H25C 107.5 . . ?
In1C C25C H25D 107.5 . . ?
Si2C C25C In1C 119.34(18) . . ?
Si2C C25C H25C 107.5 . . ?
Si2C C25C H25D 107.5 . . ?
H25C C25C H25D 107.0 . . ?
Si1C C26C H26D 109.5 . . ?
Si1C C26C H26E 109.5 . . ?
Si1C C26C H26F 109.5 . . ?
H26D C26C H26E 109.5 . . ?
H26D C26C H26F 109.5 . . ?
H26E C26C H26F 109.5 . . ?
Si1C C27C H27D 109.5 . . ?
Si1C C27C H27E 109.5 . . ?
Si1C C27C H27F 109.5 . . ?
H27D C27C H27E 109.5 . . ?
H27D C27C H27F 109.5 . . ?
H27E C27C H27F 109.5 . . ?
Si1C C28C H28D 109.5 . . ?
Si1C C28C H28E 109.5 . . ?
Si1C C28C H28F 109.5 . . ?
H28D C28C H28E 109.5 . . ?
H28D C28C H28F 109.5 . . ?
H28E C28C H28F 109.5 . . ?
Si2C C29C H29D 109.5 . . ?
Si2C C29C H29E 109.5 . . ?
Si2C C29C H29F 109.5 . . ?
H29D C29C H29E 109.5 . . ?
H29D C29C H29F 109.5 . . ?
H29E C29C H29F 109.5 . . ?
Si2C C30C H30D 109.5 . . ?
Si2C C30C H30E 109.5 . . ?
Si2C C30C H30F 109.5 . . ?
H30D C30C H30E 109.5 . . ?
H30D C30C H30F 109.5 . . ?
H30E C30C H30F 109.5 . . ?
Si2C C31C H31D 109.5 . . ?
Si2C C31C H31E 109.5 . . ?
Si2C C31C H31F 109.5 . . ?
H31D C31C H31E 109.5 . . ?
H31D C31C H31F 109.5 . . ?
H31E C31C H31F 109.5 . . ?
O1D In02 N1D 79.20(10) . . ?
O1D In02 N2D 149.29(9) . . ?
N1D In02 N2D 70.12(10) . . ?
C24D In02 O1D 94.07(12) . . ?
C24D In02 N1D 111.59(12) . . ?
C24D In02 N2D 95.85(12) . . ?
C25D In02 O1D 102.00(12) . . ?
C25D In02 N1D 114.07(13) . . ?
C25D In02 N2D 91.92(12) . . ?
C25D In02 C24D 133.59(14) . . ?
C24D Si1D C26D 110.16(18) . . ?
C24D Si1D C27D 110.26(17) . . ?
C24D Si1D C28D 112.18(17) . . ?
C26D Si1D C27D 109.78(18) . . ?
C26D Si1D C28D 107.46(19) . . ?
C28D Si1D C27D 106.91(19) . . ?
C25D Si2D C29D 110.43(18) . . ?
C25D Si2D C30D 109.87(18) . . ?
C25D Si2D C31D 109.68(19) . . ?
C30D Si2D C29D 107.60(19) . . ?
C30D Si2D C31D 112.0(2) . . ?
C31D Si2D C29D 107.3(2) . . ?
C8D O1D In02 125.8(2) . . ?
C1D N1D In02 120.4(2) . . ?
C7D N1D In02 121.7(3) . . ?
C7D N1D C1D 115.7(3) . . ?
C2D N2D In02 100.4(2) . . ?
C22D N2D In02 110.2(2) . . ?
C22D N2D C2D 111.3(3) . . ?
C23D N2D In02 112.2(2) . . ?
C23D N2D C2D 113.7(3) . . ?
C23D N2D C22D 108.9(3) . . ?
N1D C1D H1D 108.5 . . ?
N1D C1D C2D 110.6(3) . . ?
N1D C1D C6D 111.9(3) . . ?
C2D C1D H1D 108.5 . . ?
C2D C1D C6D 108.8(3) . . ?
C6D C1D H1D 108.5 . . ?
N2D C2D C1D 111.4(3) . . ?
N2D C2D H2D 106.4 . . ?
N2D C2D C3D 117.0(3) . . ?
C1D C2D H2D 106.4 . . ?
C1D C2D C3D 108.7(3) . . ?
C3D C2D H2D 106.4 . . ?
C2D C3D H3DA 109.7 . . ?
C2D C3D H3DB 109.7 . . ?
C2D C3D C4D 109.9(3) . . ?
H3DA C3D H3DB 108.2 . . ?
C4D C3D H3DA 109.7 . . ?
C4D C3D H3DB 109.7 . . ?
C3D C4D H4DA 109.3 . . ?
C3D C4D H4DB 109.3 . . ?
H4DA C4D H4DB 108.0 . . ?
C5D C4D C3D 111.6(3) . . ?
C5D C4D H4DA 109.3 . . ?
C5D C4D H4DB 109.3 . . ?
C4D C5D H5DA 109.2 . . ?
C4D C5D H5DB 109.2 . . ?
C4D C5D C6D 111.9(4) . . ?
H5DA C5D H5DB 107.9 . . ?
C6D C5D H5DA 109.2 . . ?
C6D C5D H5DB 109.2 . . ?
C1D C6D H6DA 109.3 . . ?
C1D C6D H6DB 109.3 . . ?
C5D C6D C1D 111.7(3) . . ?
C5D C6D H6DA 109.3 . . ?
C5D C6D H6DB 109.3 . . ?
H6DA C6D H6DB 108.0 . . ?
N1D C7D H7D 115.6 . . ?
N1D C7D C13D 128.9(4) . . ?
C13D C7D H7D 115.6 . . ?
O1D C8D C9D 121.4(3) . . ?
O1D C8D C13D 121.2(3) . . ?
C13D C8D C9D 117.3(3) . . ?
C8D C9D C14D 120.3(3) . . ?
C10D C9D C8D 118.6(3) . . ?
C10D C9D C14D 121.1(3) . . ?
C9D C10D H10D 117.5 . . ?
C9D C10D C11D 125.0(4) . . ?
C11D C10D H10D 117.5 . . ?
C10D C11D C15D 119.9(3) . . ?
C12D C11D C10D 116.3(3) . . ?
C12D C11D C15D 123.8(4) . . ?
C11D C12D H12D 118.9 . . ?
C11D C12D C13D 122.1(4) . . ?
C13D C12D H12D 118.9 . . ?
C8D C13D C7D 123.6(3) . . ?
C12D C13D C7D 115.7(3) . . ?
C12D C13D C8D 120.7(3) . . ?
C9D C14D C16D 109.7(3) . . ?
C9D C14D C17D 109.0(3) . . ?
C16D C14D C17D 110.7(3) . . ?
C18D C14D C9D 112.7(3) . . ?
C18D C14D C16D 107.7(3) . . ?
C18D C14D C17D 107.0(3) . . ?
C11D C15D C19D 109.5(3) . . ?
C11D C15D C20D 109.7(3) . . ?
C20D C15D C19D 109.0(4) . . ?
C21D C15D C11D 111.5(3) . . ?
C21D C15D C19D 108.4(3) . . ?
C21D C15D C20D 108.7(4) . . ?
C14D C16D H16G 109.5 . . ?
C14D C16D H16H 109.5 . . ?
C14D C16D H16I 109.5 . . ?
H16G C16D H16H 109.5 . . ?
H16G C16D H16I 109.5 . . ?
H16H C16D H16I 109.5 . . ?
C14D C17D H17G 109.5 . . ?
C14D C17D H17H 109.5 . . ?
C14D C17D H17I 109.5 . . ?
H17G C17D H17H 109.5 . . ?
H17G C17D H17I 109.5 . . ?
H17H C17D H17I 109.5 . . ?
C14D C18D H18G 109.5 . . ?
C14D C18D H18H 109.5 . . ?
C14D C18D H18I 109.5 . . ?
H18G C18D H18H 109.5 . . ?
H18G C18D H18I 109.5 . . ?
H18H C18D H18I 109.5 . . ?
C15D C19D H19G 109.5 . . ?
C15D C19D H19H 109.5 . . ?
C15D C19D H19I 109.5 . . ?
H19G C19D H19H 109.5 . . ?
H19G C19D H19I 109.5 . . ?
H19H C19D H19I 109.5 . . ?
C15D C20D H20G 109.5 . . ?
C15D C20D H20H 109.5 . . ?
C15D C20D H20I 109.5 . . ?
H20G C20D H20H 109.5 . . ?
H20G C20D H20I 109.5 . . ?
H20H C20D H20I 109.5 . . ?
C15D C21D H21G 109.5 . . ?
C15D C21D H21H 109.5 . . ?
C15D C21D H21I 109.5 . . ?
H21G C21D H21H 109.5 . . ?
H21G C21D H21I 109.5 . . ?
H21H C21D H21I 109.5 . . ?
N2D C22D H22G 109.5 . . ?
N2D C22D H22H 109.5 . . ?
N2D C22D H22I 109.5 . . ?
H22G C22D H22H 109.5 . . ?
H22G C22D H22I 109.5 . . ?
H22H C22D H22I 109.5 . . ?
N2D C23D H23G 109.5 . . ?
N2D C23D H23H 109.5 . . ?
N2D C23D H23I 109.5 . . ?
H23G C23D H23H 109.5 . . ?
H23G C23D H23I 109.5 . . ?
H23H C23D H23I 109.5 . . ?
In02 C24D H24E 107.8 . . ?
In02 C24D H24F 107.8 . . ?
Si1D C24D In02 117.98(17) . . ?
Si1D C24D H24E 107.8 . . ?
Si1D C24D H24F 107.8 . . ?
H24E C24D H24F 107.1 . . ?
In02 C25D H25E 107.8 . . ?
In02 C25D H25F 107.8 . . ?
Si2D C25D In02 118.21(19) . . ?
Si2D C25D H25E 107.8 . . ?
Si2D C25D H25F 107.8 . . ?
H25E C25D H25F 107.1 . . ?
Si1D C26D H26G 109.5 . . ?
Si1D C26D H26H 109.5 . . ?
Si1D C26D H26I 109.5 . . ?
H26G C26D H26H 109.5 . . ?
H26G C26D H26I 109.5 . . ?
H26H C26D H26I 109.5 . . ?
Si1D C27D H27G 109.5 . . ?
Si1D C27D H27H 109.5 . . ?
Si1D C27D H27I 109.5 . . ?
H27G C27D H27H 109.5 . . ?
H27G C27D H27I 109.5 . . ?
H27H C27D H27I 109.5 . . ?
Si1D C28D H28G 109.5 . . ?
Si1D C28D H28H 109.5 . . ?
Si1D C28D H28I 109.5 . . ?
H28G C28D H28H 109.5 . . ?
H28G C28D H28I 109.5 . . ?
H28H C28D H28I 109.5 . . ?
Si2D C29D H29G 109.5 . . ?
Si2D C29D H29H 109.5 . . ?
Si2D C29D H29I 109.5 . . ?
H29G C29D H29H 109.5 . . ?
H29G C29D H29I 109.5 . . ?
H29H C29D H29I 109.5 . . ?
Si2D C30D H30G 109.5 . . ?
Si2D C30D H30H 109.5 . . ?
Si2D C30D H30I 109.5 . . ?
H30G C30D H30H 109.5 . . ?
H30G C30D H30I 109.5 . . ?
H30H C30D H30I 109.5 . . ?
Si2D C31D H31G 109.5 . . ?
Si2D C31D H31H 109.5 . . ?
Si2D C31D H31I 109.5 . . ?
H31G C31D H31H 109.5 . . ?
H31G C31D H31I 109.5 . . ?
H31H C31D H31I 109.5 . . ?
O1B In1B N1B 79.83(10) . . ?
O1B In1B N2B 149.96(9) . . ?
N1B In1B N2B 70.13(10) . . ?
C24B In1B O1B 94.00(12) . . ?
C24B In1B N1B 109.93(12) . . ?
C24B In1B N2B 96.70(13) . . ?
C25B In1B O1B 101.75(11) . . ?
C25B In1B N1B 115.79(13) . . ?
C25B In1B N2B 90.98(12) . . ?
C25B In1B C24B 133.48(14) . . ?
C24B Si1B C26B 110.26(19) . . ?
C24B Si1B C27B 109.88(19) . . ?
C24B Si1B C28B 112.79(17) . . ?
C26B Si1B C27B 108.5(2) . . ?
C26B Si1B C28B 108.5(2) . . ?
C28B Si1B C27B 106.7(2) . . ?
C25B Si2B C29B 111.33(17) . . ?
C25B Si2B C30B 109.09(18) . . ?
C25B Si2B C31B 110.43(17) . . ?
C29B Si2B C31B 107.30(18) . . ?
C30B Si2B C29B 110.75(19) . . ?
C30B Si2B C31B 107.87(18) . . ?
C8B O1B In1B 125.9(2) . . ?
C1B N1B In1B 121.1(2) . . ?
C7B N1B In1B 121.3(2) . . ?
C7B N1B C1B 115.3(3) . . ?
C2B N2B In1B 101.9(2) . . ?
C2B N2B C22B 110.5(3) . . ?
C22B N2B In1B 109.8(2) . . ?
C23B N2B In1B 111.8(2) . . ?
C23B N2B C2B 114.2(3) . . ?
C23B N2B C22B 108.5(3) . . ?
N1B C1B H1B 108.5 . . ?
N1B C1B C2B 110.4(3) . . ?
N1B C1B C6B 111.9(3) . . ?
C2B C1B H1B 108.5 . . ?
C2B C1B C6B 108.9(3) . . ?
C6B C1B H1B 108.5 . . ?
N2B C2B C1B 111.2(3) . . ?
N2B C2B H2B 106.7 . . ?
N2B C2B C3B 116.4(3) . . ?
C1B C2B H2B 106.7 . . ?
C1B C2B C3B 108.5(3) . . ?
C3B C2B H2B 106.7 . . ?
C2B C3B H3BA 109.6 . . ?
C2B C3B H3BB 109.6 . . ?
H3BA C3B H3BB 108.1 . . ?
C4B C3B C2B 110.3(3) . . ?
C4B C3B H3BA 109.6 . . ?
C4B C3B H3BB 109.6 . . ?
C3B C4B H4BA 109.3 . . ?
C3B C4B H4BB 109.3 . . ?
H4BA C4B H4BB 107.9 . . ?
C5B C4B C3B 111.8(3) . . ?
C5B C4B H4BA 109.3 . . ?
C5B C4B H4BB 109.3 . . ?
C4B C5B H5BA 109.3 . . ?
C4B C5B H5BB 109.3 . . ?
H5BA C5B H5BB 108.0 . . ?
C6B C5B C4B 111.6(3) . . ?
C6B C5B H5BA 109.3 . . ?
C6B C5B H5BB 109.3 . . ?
C1B C6B H6BA 109.4 . . ?
C1B C6B H6BB 109.4 . . ?
C5B C6B C1B 111.2(3) . . ?
C5B C6B H6BA 109.4 . . ?
C5B C6B H6BB 109.4 . . ?
H6BA C6B H6BB 108.0 . . ?
N1B C7B H7B 115.0 . . ?
N1B C7B C13B 130.0(3) . . ?
C13B C7B H7B 115.0 . . ?
O1B C8B C9B 121.4(3) . . ?
O1B C8B C13B 121.3(3) . . ?
C13B C8B C9B 117.3(3) . . ?
C8B C9B C14B 119.8(3) . . ?
C10B C9B C8B 118.4(3) . . ?
C10B C9B C14B 121.8(3) . . ?
C9B C10B H10B 117.4 . . ?
C9B C10B C11B 125.1(4) . . ?
C11B C10B H10B 117.4 . . ?
C10B C11B C15B 120.1(3) . . ?
C12B C11B C10B 116.4(3) . . ?
C12B C11B C15B 123.4(3) . . ?
C11B C12B H12B 119.2 . . ?
C11B C12B C13B 121.6(4) . . ?
C13B C12B H12B 119.2 . . ?
C8B C13B C7B 123.4(3) . . ?
C12B C13B C7B 115.4(3) . . ?
C12B C13B C8B 121.2(3) . . ?
C9B C14B C16B 109.1(3) . . ?
C9B C14B C17B 112.0(3) . . ?
C9B C14B C18B 110.2(3) . . ?
C16B C14B C17B 107.5(3) . . ?
C16B C14B C18B 111.1(3) . . ?
C17B C14B C18B 106.8(3) . . ?
C11B C15B C19B 108.5(3) . . ?
C11B C15B C20B 110.3(3) . . ?
C20B C15B C19B 108.4(3) . . ?
C21B C15B C11B 112.2(3) . . ?
C21B C15B C19B 108.4(3) . . ?
C21B C15B C20B 109.0(3) . . ?
C14B C16B H16J 109.5 . . ?
C14B C16B H16K 109.5 . . ?
C14B C16B H16L 109.5 . . ?
H16J C16B H16K 109.5 . . ?
H16J C16B H16L 109.5 . . ?
H16K C16B H16L 109.5 . . ?
C14B C17B H17J 109.5 . . ?
C14B C17B H17K 109.5 . . ?
C14B C17B H17L 109.5 . . ?
H17J C17B H17K 109.5 . . ?
H17J C17B H17L 109.5 . . ?
H17K C17B H17L 109.5 . . ?
C14B C18B H18J 109.5 . . ?
C14B C18B H18K 109.5 . . ?
C14B C18B H18L 109.5 . . ?
H18J C18B H18K 109.5 . . ?
H18J C18B H18L 109.5 . . ?
H18K C18B H18L 109.5 . . ?
C15B C19B H19J 109.5 . . ?
C15B C19B H19K 109.5 . . ?
C15B C19B H19L 109.5 . . ?
H19J C19B H19K 109.5 . . ?
H19J C19B H19L 109.5 . . ?
H19K C19B H19L 109.5 . . ?
C15B C20B H20J 109.5 . . ?
C15B C20B H20K 109.5 . . ?
C15B C20B H20L 109.5 . . ?
H20J C20B H20K 109.5 . . ?
H20J C20B H20L 109.5 . . ?
H20K C20B H20L 109.5 . . ?
C15B C21B H21J 109.5 . . ?
C15B C21B H21K 109.5 . . ?
C15B C21B H21L 109.5 . . ?
H21J C21B H21K 109.5 . . ?
H21J C21B H21L 109.5 . . ?
H21K C21B H21L 109.5 . . ?
N2B C22B H22J 109.5 . . ?
N2B C22B H22K 109.5 . . ?
N2B C22B H22L 109.5 . . ?
H22J C22B H22K 109.5 . . ?
H22J C22B H22L 109.5 . . ?
H22K C22B H22L 109.5 . . ?
N2B C23B H23J 109.5 . . ?
N2B C23B H23K 109.5 . . ?
N2B C23B H23L 109.5 . . ?
H23J C23B H23K 109.5 . . ?
H23J C23B H23L 109.5 . . ?
H23K C23B H23L 109.5 . . ?
In1B C24B H24G 107.3 . . ?
In1B C24B H24H 107.3 . . ?
Si1B C24B In1B 119.91(18) . . ?
Si1B C24B H24G 107.3 . . ?
Si1B C24B H24H 107.3 . . ?
H24G C24B H24H 106.9 . . ?
In1B C25B H25G 107.7 . . ?
In1B C25B H25H 107.7 . . ?
Si2B C25B In1B 118.39(18) . . ?
Si2B C25B H25G 107.7 . . ?
Si2B C25B H25H 107.7 . . ?
H25G C25B H25H 107.1 . . ?
Si1B C26B H26J 109.5 . . ?
Si1B C26B H26K 109.5 . . ?
Si1B C26B H26L 109.5 . . ?
H26J C26B H26K 109.5 . . ?
H26J C26B H26L 109.5 . . ?
H26K C26B H26L 109.5 . . ?
Si1B C27B H27J 109.5 . . ?
Si1B C27B H27K 109.5 . . ?
Si1B C27B H27L 109.5 . . ?
H27J C27B H27K 109.5 . . ?
H27J C27B H27L 109.5 . . ?
H27K C27B H27L 109.5 . . ?
Si1B C28B H28J 109.5 . . ?
Si1B C28B H28K 109.5 . . ?
Si1B C28B H28L 109.5 . . ?
H28J C28B H28K 109.5 . . ?
H28J C28B H28L 109.5 . . ?
H28K C28B H28L 109.5 . . ?
Si2B C29B H29J 109.5 . . ?
Si2B C29B H29K 109.5 . . ?
Si2B C29B H29L 109.5 . . ?
H29J C29B H29K 109.5 . . ?
H29J C29B H29L 109.5 . . ?
H29K C29B H29L 109.5 . . ?
Si2B C30B H30J 109.5 . . ?
Si2B C30B H30K 109.5 . . ?
Si2B C30B H30L 109.5 . . ?
H30J C30B H30K 109.5 . . ?
H30J C30B H30L 109.5 . . ?
H30K C30B H30L 109.5 . . ?
Si2B C31B H31J 109.5 . . ?
Si2B C31B H31K 109.5 . . ?
Si2B C31B H31L 109.5 . . ?
H31J C31B H31K 109.5 . . ?
H31J C31B H31L 109.5 . . ?
H31K C31B H31L 109.5 . . ?

loop_
_geom_bond_atom_site_label_1
_geom_bond_atom_site_label_2
_geom_bond_distance
_geom_bond_site_symmetry_2
_geom_bond_publ_flag
In1A O1A 2.193(2) . ?
In1A N1A 2.250(3) . ?
In1A N2A 2.574(3) . ?
In1A C24A 2.177(4) . ?
In1A C25A 2.181(3) . ?
Si1A C25A 1.852(4) . ?
Si1A C29A 1.872(4) . ?
Si1A C30A 1.867(4) . ?
Si1A C31A 1.865(4) . ?
Si2A C24A 1.853(4) . ?
Si2A C26A 1.880(4) . ?
Si2A C27A 1.870(4) . ?
Si2A C28A 1.869(4) . ?
O1A C8A 1.302(4) . ?
N1A C1A 1.486(5) . ?
N1A C7A 1.296(4) . ?
N2A C2A 1.487(4) . ?
N2A C22A 1.476(5) . ?
N2A C23A 1.475(5) . ?
C1A H1A 0.9800 . ?
C1A C2A 1.530(5) . ?
C1A C6A 1.536(5) . ?
C2A H2A 0.9800 . ?
C2A C3A 1.531(5) . ?
C3A H3AA 0.9700 . ?
C3A H3AB 0.9700 . ?
C3A C4A 1.532(5) . ?
C4A H4AA 0.9700 . ?
C4A H4AB 0.9700 . ?
C4A C5A 1.523(6) . ?
C5A H5AA 0.9700 . ?
C5A H5AB 0.9700 . ?
C5A C6A 1.527(5) . ?
C6A H6AA 0.9700 . ?
C6A H6AB 0.9700 . ?
C7A H7A 0.9300 . ?
C7A C13A 1.440(5) . ?
C8A C9A 1.440(5) . ?
C8A C13A 1.423(5) . ?
C9A C10A 1.384(5) . ?
C9A C14A 1.537(5) . ?
C10A H10A 0.9300 . ?
C10A C11A 1.411(5) . ?
C11A C12A 1.378(5) . ?
C11A C15A 1.545(5) . ?
C12A H12A 0.9300 . ?
C12A C13A 1.419(5) . ?
C14A C16A 1.548(5) . ?
C14A C17A 1.538(5) . ?
C14A C18A 1.537(5) . ?
C15A C19A 1.540(5) . ?
C15A C20A 1.539(5) . ?
C15A C21A 1.533(5) . ?
C16A H16A 0.9600 . ?
C16A H16B 0.9600 . ?
C16A H16C 0.9600 . ?
C17A H17A 0.9600 . ?
C17A H17B 0.9600 . ?
C17A H17C 0.9600 . ?
C18A H18A 0.9600 . ?
C18A H18B 0.9600 . ?
C18A H18C 0.9600 . ?
C19A H19A 0.9600 . ?
C19A H19B 0.9600 . ?
C19A H19C 0.9600 . ?
C20A H20A 0.9600 . ?
C20A H20B 0.9600 . ?
C20A H20C 0.9600 . ?
C21A H21A 0.9600 . ?
C21A H21B 0.9600 . ?
C21A H21C 0.9600 . ?
C22A H22A 0.9600 . ?
C22A H22B 0.9600 . ?
C22A H22C 0.9600 . ?
C23A H23A 0.9600 . ?
C23A H23B 0.9600 . ?
C23A H23C 0.9600 . ?
C24A H24A 0.9700 . ?
C24A H24B 0.9700 . ?
C25A H25A 0.9700 . ?
C25A H25B 0.9700 . ?
C26A H26A 0.9600 . ?
C26A H26B 0.9600 . ?
C26A H26C 0.9600 . ?
C27A H27A 0.9600 . ?
C27A H27B 0.9600 . ?
C27A H27C 0.9600 . ?
C28A H28A 0.9600 . ?
C28A H28B 0.9600 . ?
C28A H28C 0.9600 . ?
C29A H29A 0.9600 . ?
C29A H29B 0.9600 . ?
C29A H29C 0.9600 . ?
C30A H30A 0.9600 . ?
C30A H30B 0.9600 . ?
C30A H30C 0.9600 . ?
C31A H31A 0.9600 . ?
C31A H31B 0.9600 . ?
C31A H31C 0.9600 . ?
In1C O1C 2.193(3) . ?
In1C N1C 2.268(3) . ?
In1C N2C 2.531(3) . ?
In1C C24C 2.186(4) . ?
In1C C25C 2.186(4) . ?
Si1C C24C 1.855(4) . ?
Si1C C26C 1.882(4) . ?
Si1C C27C 1.857(4) . ?
Si1C C28C 1.869(4) . ?
Si2C C25C 1.852(4) . ?
Si2C C29C 1.866(4) . ?
Si2C C30C 1.865(4) . ?
Si2C C31C 1.882(4) . ?
O1C C8C 1.307(4) . ?
N1C C1C 1.486(5) . ?
N1C C7C 1.295(4) . ?
N2C C2C 1.492(4) . ?
N2C C22C 1.472(5) . ?
N2C C23C 1.479(5) . ?
C1C H1C 0.9800 . ?
C1C C2C 1.537(5) . ?
C1C C6C 1.539(5) . ?
C2C H2C 0.9800 . ?
C2C C3C 1.524(5) . ?
C3C H3CA 0.9700 . ?
C3C H3CB 0.9700 . ?
C3C C4C 1.520(5) . ?
C4C H4CA 0.9700 . ?
C4C H4CB 0.9700 . ?
C4C C5C 1.514(5) . ?
C5C H5CA 0.9700 . ?
C5C H5CB 0.9700 . ?
C5C C6C 1.526(5) . ?
C6C H6CA 0.9700 . ?
C6C H6CB 0.9700 . ?
C7C H7C 0.9300 . ?
C7C C13C 1.434(5) . ?
C8C C9C 1.444(5) . ?
C8C C13C 1.430(5) . ?
C9C C10C 1.388(5) . ?
C9C C14C 1.538(5) . ?
C10C H10C 0.9300 . ?
C10C C11C 1.410(5) . ?
C11C C12C 1.360(5) . ?
C11C C15C 1.536(5) . ?
C12C H12C 0.9300 . ?
C12C C13C 1.426(5) . ?
C14C C16C 1.542(5) . ?
C14C C17C 1.542(5) . ?
C14C C18C 1.541(5) . ?
C15C C19C 1.540(5) . ?
C15C C20C 1.544(6) . ?
C15C C21C 1.534(6) . ?
C16C H16D 0.9600 . ?
C16C H16E 0.9600 . ?
C16C H16F 0.9600 . ?
C17C H17D 0.9600 . ?
C17C H17E 0.9600 . ?
C17C H17F 0.9600 . ?
C18C H18D 0.9600 . ?
C18C H18E 0.9600 . ?
C18C H18F 0.9600 . ?
C19C H19D 0.9600 . ?
C19C H19E 0.9600 . ?
C19C H19F 0.9600 . ?
C20C H20D 0.9600 . ?
C20C H20E 0.9600 . ?
C20C H20F 0.9600 . ?
C21C H21D 0.9600 . ?
C21C H21E 0.9600 . ?
C21C H21F 0.9600 . ?
C22C H22D 0.9600 . ?
C22C H22E 0.9600 . ?
C22C H22F 0.9600 . ?
C23C H23D 0.9600 . ?
C23C H23E 0.9600 . ?
C23C H23F 0.9600 . ?
C24C H24C 0.9700 . ?
C24C H24D 0.9700 . ?
C25C H25C 0.9700 . ?
C25C H25D 0.9700 . ?
C26C H26D 0.9600 . ?
C26C H26E 0.9600 . ?
C26C H26F 0.9600 . ?
C27C H27D 0.9600 . ?
C27C H27E 0.9600 . ?
C27C H27F 0.9600 . ?
C28C H28D 0.9600 . ?
C28C H28E 0.9600 . ?
C28C H28F 0.9600 . ?
C29C H29D 0.9600 . ?
C29C H29E 0.9600 . ?
C29C H29F 0.9600 . ?
C30C H30D 0.9600 . ?
C30C H30E 0.9600 . ?
C30C H30F 0.9600 . ?
C31C H31D 0.9600 . ?
C31C H31E 0.9600 . ?
C31C H31F 0.9600 . ?
In02 O1D 2.209(2) . ?
In02 N1D 2.255(3) . ?
In02 N2D 2.577(3) . ?
In02 C24D 2.183(3) . ?
In02 C25D 2.173(4) . ?
Si1D C24D 1.857(4) . ?
Si1D C26D 1.869(4) . ?
Si1D C27D 1.879(4) . ?
Si1D C28D 1.878(4) . ?
Si2D C25D 1.852(4) . ?
Si2D C29D 1.885(4) . ?
Si2D C30D 1.870(4) . ?
Si2D C31D 1.872(4) . ?
O1D C8D 1.302(4) . ?
N1D C1D 1.478(5) . ?
N1D C7D 1.294(5) . ?
N2D C2D 1.488(4) . ?
N2D C22D 1.481(5) . ?
N2D C23D 1.469(5) . ?
C1D H1D 0.9800 . ?
C1D C2D 1.526(5) . ?
C1D C6D 1.538(5) . ?
C2D H2D 0.9800 . ?
C2D C3D 1.532(5) . ?
C3D H3DA 0.9700 . ?
C3D H3DB 0.9700 . ?
C3D C4D 1.534(5) . ?
C4D H4DA 0.9700 . ?
C4D H4DB 0.9700 . ?
C4D C5D 1.522(6) . ?
C5D H5DA 0.9700 . ?
C5D H5DB 0.9700 . ?
C5D C6D 1.525(6) . ?
C6D H6DA 0.9700 . ?
C6D H6DB 0.9700 . ?
C7D H7D 0.9300 . ?
C7D C13D 1.440(5) . ?
C8D C9D 1.442(5) . ?
C8D C13D 1.426(5) . ?
C9D C10D 1.382(5) . ?
C9D C14D 1.536(5) . ?
C10D H10D 0.9300 . ?
C10D C11D 1.415(5) . ?
C11D C12D 1.374(5) . ?
C11D C15D 1.534(5) . ?
C12D H12D 0.9300 . ?
C12D C13D 1.425(5) . ?
C14D C16D 1.536(5) . ?
C14D C17D 1.549(5) . ?
C14D C18D 1.529(5) . ?
C15D C19D 1.541(6) . ?
C15D C20D 1.541(6) . ?
C15D C21D 1.526(6) . ?
C16D H16G 0.9600 . ?
C16D H16H 0.9600 . ?
C16D H16I 0.9600 . ?
C17D H17G 0.9600 . ?
C17D H17H 0.9600 . ?
C17D H17I 0.9600 . ?
C18D H18G 0.9600 . ?
C18D H18H 0.9600 . ?
C18D H18I 0.9600 . ?
C19D H19G 0.9600 . ?
C19D H19H 0.9600 . ?
C19D H19I 0.9600 . ?
C20D H20G 0.9600 . ?
C20D H20H 0.9600 . ?
C20D H20I 0.9600 . ?
C21D H21G 0.9600 . ?
C21D H21H 0.9600 . ?
C21D H21I 0.9600 . ?
C22D H22G 0.9600 . ?
C22D H22H 0.9600 . ?
C22D H22I 0.9600 . ?
C23D H23G 0.9600 . ?
C23D H23H 0.9600 . ?
C23D H23I 0.9600 . ?
C24D H24E 0.9700 . ?
C24D H24F 0.9700 . ?
C25D H25E 0.9700 . ?
C25D H25F 0.9700 . ?
C26D H26G 0.9600 . ?
C26D H26H 0.9600 . ?
C26D H26I 0.9600 . ?
C27D H27G 0.9600 . ?
C27D H27H 0.9600 . ?
C27D H27I 0.9600 . ?
C28D H28G 0.9600 . ?
C28D H28H 0.9600 . ?
C28D H28I 0.9600 . ?
C29D H29G 0.9600 . ?
C29D H29H 0.9600 . ?
C29D H29I 0.9600 . ?
C30D H30G 0.9600 . ?
C30D H30H 0.9600 . ?
C30D H30I 0.9600 . ?
C31D H31G 0.9600 . ?
C31D H31H 0.9600 . ?
C31D H31I 0.9600 . ?
In1B O1B 2.212(2) . ?
In1B N1B 2.257(3) . ?
In1B N2B 2.579(3) . ?
In1B C24B 2.182(4) . ?
In1B C25B 2.175(3) . ?
Si1B C24B 1.857(4) . ?
Si1B C26B 1.862(5) . ?
Si1B C27B 1.876(4) . ?
Si1B C28B 1.868(4) . ?
Si2B C25B 1.854(4) . ?
Si2B C29B 1.866(4) . ?
Si2B C30B 1.862(4) . ?
Si2B C31B 1.881(4) . ?
O1B C8B 1.309(4) . ?
N1B C1B 1.486(5) . ?
N1B C7B 1.296(4) . ?
N2B C2B 1.485(5) . ?
N2B C22B 1.491(5) . ?
N2B C23B 1.474(5) . ?
C1B H1B 0.9800 . ?
C1B C2B 1.524(5) . ?
C1B C6B 1.535(5) . ?
C2B H2B 0.9800 . ?
C2B C3B 1.544(5) . ?
C3B H3BA 0.9700 . ?
C3B H3BB 0.9700 . ?
C3B C4B 1.530(5) . ?
C4B H4BA 0.9700 . ?
C4B H4BB 0.9700 . ?
C4B C5B 1.525(5) . ?
C5B H5BA 0.9700 . ?
C5B H5BB 0.9700 . ?
C5B C6B 1.522(5) . ?
C6B H6BA 0.9700 . ?
C6B H6BB 0.9700 . ?
C7B H7B 0.9300 . ?
C7B C13B 1.441(5) . ?
C8B C9B 1.449(5) . ?
C8B C13B 1.427(5) . ?
C9B C10B 1.376(5) . ?
C9B C14B 1.535(5) . ?
C10B H10B 0.9300 . ?
C10B C11B 1.418(5) . ?
C11B C12B 1.382(5) . ?
C11B C15B 1.538(5) . ?
C12B H12B 0.9300 . ?
C12B C13B 1.421(5) . ?
C14B C16B 1.536(5) . ?
C14B C17B 1.542(5) . ?
C14B C18B 1.549(5) . ?
C15B C19B 1.549(5) . ?
C15B C20B 1.541(5) . ?
C15B C21B 1.528(5) . ?
C16B H16J 0.9600 . ?
C16B H16K 0.9600 . ?
C16B H16L 0.9600 . ?
C17B H17J 0.9600 . ?
C17B H17K 0.9600 . ?
C17B H17L 0.9600 . ?
C18B H18J 0.9600 . ?
C18B H18K 0.9600 . ?
C18B H18L 0.9600 . ?
C19B H19J 0.9600 . ?
C19B H19K 0.9600 . ?
C19B H19L 0.9600 . ?
C20B H20J 0.9600 . ?
C20B H20K 0.9600 . ?
C20B H20L 0.9600 . ?
C21B H21J 0.9600 . ?
C21B H21K 0.9600 . ?
C21B H21L 0.9600 . ?
C22B H22J 0.9600 . ?
C22B H22K 0.9600 . ?
C22B H22L 0.9600 . ?
C23B H23J 0.9600 . ?
C23B H23K 0.9600 . ?
C23B H23L 0.9600 . ?
C24B H24G 0.9700 . ?
C24B H24H 0.9700 . ?
C25B H25G 0.9700 . ?
C25B H25H 0.9700 . ?
C26B H26J 0.9600 . ?
C26B H26K 0.9600 . ?
C26B H26L 0.9600 . ?
C27B H27J 0.9600 . ?
C27B H27K 0.9600 . ?
C27B H27L 0.9600 . ?
C28B H28J 0.9600 . ?
C28B H28K 0.9600 . ?
C28B H28L 0.9600 . ?
C29B H29J 0.9600 . ?
C29B H29K 0.9600 . ?
C29B H29L 0.9600 . ?
C30B H30J 0.9600 . ?
C30B H30K 0.9600 . ?
C30B H30L 0.9600 . ?
C31B H31J 0.9600 . ?
C31B H31K 0.9600 . ?
C31B H31L 0.9600 . ?

loop_
_geom_torsion_atom_site_label_1
_geom_torsion_atom_site_label_2
_geom_torsion_atom_site_label_3
_geom_torsion_atom_site_label_4
_geom_torsion
_geom_torsion_site_symmetry_1
_geom_torsion_site_symmetry_2
_geom_torsion_site_symmetry_3
_geom_torsion_site_symmetry_4
_geom_torsion_publ_flag
In1A O1A C8A C9A -157.8(3) . . . . ?
In1A O1A C8A C13A 24.8(5) . . . . ?
In1A N1A C1A C2A 1.2(4) . . . . ?
In1A N1A C1A C6A 123.6(3) . . . . ?
In1A N1A C7A C13A -14.8(5) . . . . ?
In1A N2A C2A C1A 57.9(3) . . . . ?
In1A N2A C2A C3A -175.4(3) . . . . ?
O1A C8A C9A C10A 178.1(3) . . . . ?
O1A C8A C9A C14A -2.6(5) . . . . ?
O1A C8A C13A C7A 3.1(5) . . . . ?
O1A C8A C13A C12A 179.5(3) . . . . ?
N1A C1A C2A N2A -44.5(4) . . . . ?
N1A C1A C2A C3A -175.3(3) . . . . ?
N1A C1A C6A C5A 177.6(3) . . . . ?
N1A C7A C13A C8A -7.2(6) . . . . ?
N1A C7A C13A C12A 176.2(4) . . . . ?
N2A C2A C3A C4A 173.8(3) . . . . ?
C1A N1A C7A C13A 176.5(3) . . . . ?
C1A C2A C3A C4A -59.2(4) . . . . ?
C2A C1A C6A C5A -59.2(4) . . . . ?
C2A C3A C4A C5A 56.7(5) . . . . ?
C3A C4A C5A C6A -55.5(5) . . . . ?
C4A C5A C6A C1A 56.6(5) . . . . ?
C6A C1A C2A N2A -168.6(3) . . . . ?
C6A C1A C2A C3A 60.6(4) . . . . ?
C7A N1A C1A C2A 170.5(3) . . . . ?
C7A N1A C1A C6A -67.0(4) . . . . ?
C8A C9A C10A C11A 3.6(6) . . . . ?
C8A C9A C14A C16A -58.2(4) . . . . ?
C8A C9A C14A C17A 63.5(4) . . . . ?
C8A C9A C14A C18A -175.8(3) . . . . ?
C9A C8A C13A C7A -174.3(3) . . . . ?
C9A C8A C13A C12A 2.1(5) . . . . ?
C9A C10A C11A C12A -0.1(6) . . . . ?
C9A C10A C11A C15A -177.3(3) . . . . ?
C10A C9A C14A C16A 121.0(4) . . . . ?
C10A C9A C14A C17A -117.3(4) . . . . ?
C10A C9A C14A C18A 3.4(5) . . . . ?
C10A C11A C12A C13A -2.5(5) . . . . ?
C10A C11A C15A C19A 88.0(4) . . . . ?
C10A C11A C15A C20A -31.1(5) . . . . ?
C10A C11A C15A C21A -152.9(4) . . . . ?
C11A C12A C13A C7A 178.2(3) . . . . ?
C11A C12A C13A C8A 1.5(5) . . . . ?
C12A C11A C15A C19A -89.1(4) . . . . ?
C12A C11A C15A C20A 151.9(4) . . . . ?
C12A C11A C15A C21A 30.1(5) . . . . ?
C13A C8A C9A C10A -4.4(5) . . . . ?
C13A C8A C9A C14A 174.8(3) . . . . ?
C14A C9A C10A C11A -175.6(3) . . . . ?
C15A C11A C12A C13A 174.7(3) . . . . ?
C22A N2A C2A C1A -63.4(4) . . . . ?
C22A N2A C2A C3A 63.3(4) . . . . ?
C23A N2A C2A C1A 173.0(3) . . . . ?
C23A N2A C2A C3A -60.3(4) . . . . ?
C26A Si2A C24A In1A 162.6(2) . . . . ?
C27A Si2A C24A In1A 43.7(3) . . . . ?
C28A Si2A C24A In1A -77.8(3) . . . . ?
C29A Si1A C25A In1A 67.2(3) . . . . ?
C30A Si1A C25A In1A -54.6(3) . . . . ?
C31A Si1A C25A In1A -173.2(2) . . . . ?
In1C O1C C8C C9C -155.7(2) . . . . ?
In1C O1C C8C C13C 25.1(5) . . . . ?
In1C N1C C1C C2C 10.6(4) . . . . ?
In1C N1C C1C C6C 132.1(3) . . . . ?
In1C N1C C7C C13C -15.3(5) . . . . ?
In1C N2C C2C C1C 57.1(3) . . . . ?
In1C N2C C2C C3C -176.6(3) . . . . ?
O1C C8C C9C C10C -176.7(3) . . . . ?
O1C C8C C9C C14C 5.8(5) . . . . ?
O1C C8C C13C C7C -2.4(5) . . . . ?
O1C C8C C13C C12C 177.3(3) . . . . ?
N1C C1C C2C N2C -48.6(4) . . . . ?
N1C C1C C2C C3C -178.2(3) . . . . ?
N1C C1C C6C C5C -178.8(3) . . . . ?
N1C C7C C13C C8C -1.2(6) . . . . ?
N1C C7C C13C C12C 179.1(3) . . . . ?
N2C C2C C3C C4C 174.9(3) . . . . ?
C1C N1C C7C C13C 178.7(3) . . . . ?
C1C C2C C3C C4C -59.1(4) . . . . ?
C2C C1C C6C C5C -56.6(4) . . . . ?
C2C C3C C4C C5C 57.2(5) . . . . ?
C3C C4C C5C C6C -54.9(5) . . . . ?
C4C C5C C6C C1C 55.1(4) . . . . ?
C6C C1C C2C N2C -172.1(3) . . . . ?
C6C C1C C2C C3C 58.3(4) . . . . ?
C7C N1C C1C C2C 177.3(3) . . . . ?
C7C N1C C1C C6C -61.2(4) . . . . ?
C8C C9C C10C C11C -1.8(5) . . . . ?
C8C C9C C14C C16C 66.6(4) . . . . ?
C8C C9C C14C C17C -54.2(4) . . . . ?
C8C C9C C14C C18C -174.6(3) . . . . ?
C9C C8C C13C C7C 178.4(3) . . . . ?
C9C C8C C13C C12C -1.9(5) . . . . ?
C9C C10C C11C C12C 0.2(6) . . . . ?
C9C C10C C11C C15C -179.2(3) . . . . ?
C10C C9C C14C C16C -110.9(4) . . . . ?
C10C C9C C14C C17C 128.3(4) . . . . ?
C10C C9C C14C C18C 7.9(5) . . . . ?
C10C C11C C12C C13C 0.6(5) . . . . ?
C10C C11C C15C C19C -62.4(5) . . . . ?
C10C C11C C15C C20C 57.2(5) . . . . ?
C10C C11C C15C C21C 178.0(4) . . . . ?
C11C C12C C13C C7C -179.9(3) . . . . ?
C11C C12C C13C C8C 0.3(5) . . . . ?
C12C C11C C15C C19C 118.3(4) . . . . ?
C12C C11C C15C C20C -122.1(4) . . . . ?
C12C C11C C15C C21C -1.4(5) . . . . ?
C13C C8C C9C C10C 2.6(5) . . . . ?
C13C C8C C9C C14C -175.0(3) . . . . ?
C14C C9C C10C C11C 175.7(3) . . . . ?
C15C C11C C12C C13C 179.9(3) . . . . ?
C22C N2C C2C C1C -63.3(4) . . . . ?
C22C N2C C2C C3C 63.0(4) . . . . ?
C23C N2C C2C C1C 173.6(3) . . . . ?
C23C N2C C2C C3C -60.1(4) . . . . ?
C26C Si1C C24C In1C 177.6(2) . . . . ?
C27C Si1C C24C In1C -62.7(3) . . . . ?
C28C Si1C C24C In1C 58.5(3) . . . . ?
C29C Si2C C25C In1C -37.1(3) . . . . ?
C30C Si2C C25C In1C 83.6(3) . . . . ?
C31C Si2C C25C In1C -155.9(2) . . . . ?
In02 O1D C8D C9D 145.0(3) . . . . ?
In02 O1D C8D C13D -36.9(4) . . . . ?
In02 N1D C1D C2D -3.6(4) . . . . ?
In02 N1D C1D C6D -125.1(3) . . . . ?
In02 N1D C7D C13D 19.6(5) . . . . ?
In02 N2D C2D C1D -55.3(3) . . . . ?
In02 N2D C2D C3D 178.8(3) . . . . ?
O1D C8D C9D C10D -178.9(3) . . . . ?
O1D C8D C9D C14D 0.8(5) . . . . ?
O1D C8D C13D C7D -1.3(5) . . . . ?
O1D C8D C13D C12D -179.9(3) . . . . ?
N1D C1D C2D N2D 43.9(4) . . . . ?
N1D C1D C2D C3D 174.2(3) . . . . ?
N1D C1D C6D C5D -179.2(3) . . . . ?
N1D C7D C13D C8D 9.6(6) . . . . ?
N1D C7D C13D C12D -171.8(3) . . . . ?
N2D C2D C3D C4D -170.9(3) . . . . ?
C1D N1D C7D C13D -177.4(3) . . . . ?
C1D C2D C3D C4D 61.9(4) . . . . ?
C2D C1D C6D C5D 58.2(4) . . . . ?
C2D C3D C4D C5D -56.4(5) . . . . ?
C3D C4D C5D C6D 51.7(5) . . . . ?
C4D C5D C6D C1D -52.9(5) . . . . ?
C6D C1D C2D N2D 167.2(3) . . . . ?
C6D C1D C2D C3D -62.4(4) . . . . ?
C7D N1D C1D C2D -166.8(3) . . . . ?
C7D N1D C1D C6D 71.6(4) . . . . ?
C8D C9D C10D C11D -1.4(6) . . . . ?
C8D C9D C14D C16D -61.0(4) . . . . ?
C8D C9D C14D C17D 60.4(4) . . . . ?
C8D C9D C14D C18D 179.0(3) . . . . ?
C9D C8D C13D C7D 176.8(3) . . . . ?
C9D C8D C13D C12D -1.8(5) . . . . ?
C9D C10D C11D C12D -1.5(6) . . . . ?
C9D C10D C11D C15D 177.9(3) . . . . ?
C10D C9D C14D C16D 118.7(4) . . . . ?
C10D C9D C14D C17D -119.9(4) . . . . ?
C10D C9D C14D C18D -1.3(5) . . . . ?
C10D C11D C12D C13D 2.7(5) . . . . ?
C10D C11D C15D C19D -55.9(5) . . . . ?
C10D C11D C15D C20D 63.6(5) . . . . ?
C10D C11D C15D C21D -175.9(3) . . . . ?
C11D C12D C13D C7D -179.8(3) . . . . ?
C11D C12D C13D C8D -1.1(5) . . . . ?
C12D C11D C15D C19D 123.4(4) . . . . ?
C12D C11D C15D C20D -117.1(4) . . . . ?
C12D C11D C15D C21D 3.4(5) . . . . ?
C13D C8D C9D C10D 2.9(5) . . . . ?
C13D C8D C9D C14D -177.4(3) . . . . ?
C14D C9D C10D C11D 178.9(3) . . . . ?
C15D C11D C12D C13D -176.6(3) . . . . ?
C22D N2D C2D C1D -172.0(3) . . . . ?
C22D N2D C2D C3D 62.2(4) . . . . ?
C23D N2D C2D C1D 64.6(4) . . . . ?
C23D N2D C2D C3D -61.3(4) . . . . ?
C26D Si1D C24D In02 -73.7(2) . . . . ?
C27D Si1D C24D In02 164.97(19) . . . . ?
C28D Si1D C24D In02 45.9(3) . . . . ?
C29D Si2D C25D In02 -177.0(2) . . . . ?
C30D Si2D C25D In02 64.4(3) . . . . ?
C31D Si2D C25D In02 -59.0(3) . . . . ?
In1B O1B C8B C9B 144.1(3) . . . . ?
In1B O1B C8B C13B -37.2(4) . . . . ?
In1B N1B C1B C2B -8.1(4) . . . . ?
In1B N1B C1B C6B -129.7(3) . . . . ?
In1B N1B C7B C13B 18.4(5) . . . . ?
In1B N2B C2B C1B -53.9(3) . . . . ?
In1B N2B C2B C3B -178.9(3) . . . . ?
O1B C8B C9B C10B 179.3(3) . . . . ?
O1B C8B C9B C14B -1.0(5) . . . . ?
O1B C8B C13B C7B 0.4(5) . . . . ?
O1B C8B C13B C12B -177.8(3) . . . . ?
N1B C1B C2B N2B 45.1(4) . . . . ?
N1B C1B C2B C3B 174.4(3) . . . . ?
N1B C1B C6B C5B -177.7(3) . . . . ?
N1B C7B C13B C8B 8.6(6) . . . . ?
N1B C7B C13B C12B -173.1(3) . . . . ?
N2B C2B C3B C4B -173.1(3) . . . . ?
C1B N1B C7B C13B -178.7(3) . . . . ?
C1B C2B C3B C4B 60.5(4) . . . . ?
C2B C1B C6B C5B 59.9(4) . . . . ?
C2B C3B C4B C5B -55.4(4) . . . . ?
C3B C4B C5B C6B 52.1(5) . . . . ?
C4B C5B C6B C1B -54.3(4) . . . . ?
C6B C1B C2B N2B 168.4(3) . . . . ?
C6B C1B C2B C3B -62.3(4) . . . . ?
C7B N1B C1B C2B -171.1(3) . . . . ?
C7B N1B C1B C6B 67.4(4) . . . . ?
C8B C9B C10B C11B -0.9(5) . . . . ?
C8B C9B C14B C16B -60.4(4) . . . . ?
C8B C9B C14B C17B -179.4(3) . . . . ?
C8B C9B C14B C18B 61.8(4) . . . . ?
C9B C8B C13B C7B 179.2(3) . . . . ?
C9B C8B C13B C12B 0.9(5) . . . . ?
C9B C10B C11B C12B -0.3(5) . . . . ?
C9B C10B C11B C15B 178.5(3) . . . . ?
C10B C9B C14B C16B 119.3(4) . . . . ?
C10B C9B C14B C17B 0.3(5) . . . . ?
C10B C9B C14B C18B -118.5(4) . . . . ?
C10B C11B C12B C13B 1.8(5) . . . . ?
C10B C11B C15B C19B -61.0(4) . . . . ?
C10B C11B C15B C20B 57.5(4) . . . . ?
C10B C11B C15B C21B 179.3(3) . . . . ?
C11B C12B C13B C7B 179.4(3) . . . . ?
C11B C12B C13B C8B -2.2(5) . . . . ?
C12B C11B C15B C19B 117.7(4) . . . . ?
C12B C11B C15B C20B -123.8(4) . . . . ?
C12B C11B C15B C21B -2.1(5) . . . . ?
C13B C8B C9B C10B 0.5(5) . . . . ?
C13B C8B C9B C14B -179.8(3) . . . . ?
C14B C9B C10B C11B 179.4(3) . . . . ?
C15B C11B C12B C13B -176.9(3) . . . . ?
C22B N2B C2B C1B -170.5(3) . . . . ?
C22B N2B C2B C3B 64.5(4) . . . . ?
C23B N2B C2B C1B 66.9(4) . . . . ?
C23B N2B C2B C3B -58.1(4) . . . . ?
C26B Si1B C24B In1B -67.2(3) . . . . ?
C27B Si1B C24B In1B 173.2(2) . . . . ?
C28B Si1B C24B In1B 54.3(3) . . . . ?
C29B Si2B C25B In1B 61.2(2) . . . . ?
C30B Si2B C25B In1B -61.4(3) . . . . ?
C31B Si2B C25B In1B -179.8(2) . . . . ?
